data_1570505
loop_
_publ_author_name
'Haketa, Yohei'
'Komatsu, Kaifu'
'Sei, Hiroi'
'Imoba, Hiroki'
'Ota, Wataru'
'Sato, Tohru'
'Murakami, Yu'
'Tanaka, Hiroki'
'Yasuda, Nobuhiro'
'Tohnai, Norimitsu'
'Maeda, Hiromitsu'

_publ_section_title
;
 Enhanced solid-state phosphorescence of organoplatinum &#x3c0;-systems by
 ion-pairing assembly.
;
_journal_issue 3
_journal_name_full 'Chemical science'
_journal_page_first 964
_journal_page_last 973
_journal_paper_doi 10.1039/d3sc04564a
_journal_volume 15
_journal_year 2024
_chemical_formula_moiety 'C22 H15 F2 N3 O2 Pt, C16 H36 N, 0.836(C2 H4 Cl2), Cl'
_chemical_formula_sum 'C39.67 H54.34 Cl2.67 F2 N4 O2 Pt'
_chemical_formula_weight 947.05
_space_group_crystal_system monoclinic
_space_group_IT_number 4
_space_group_name_Hall 'P 2yb'
_space_group_name_H-M_alt 'P 1 21 1'
_atom_sites_solution_hydrogens geom
_audit_creation_method SHELXL-2014/7
_audit_update_record
;
2022-03-15 deposited with the CCDC.	2023-12-04 downloaded from the CCDC.
;
_cell_angle_alpha 90
_cell_angle_beta 98.644(2)
_cell_angle_gamma 90
_cell_formula_units_Z 8
_cell_length_a 16.8798(14)
_cell_length_b 16.7488(14)
_cell_length_c 29.324(3)
_cell_measurement_reflns_used 102897
_cell_measurement_temperature 90(2)
_cell_measurement_theta_max 31.790
_cell_measurement_theta_min 0.801
_cell_volume 8196.2(13)
_computing_cell_refinement 'Rapid Auto(Rigaku)'
_computing_data_collection 'Rapid Auto(Rigaku)'
_computing_data_reduction 'Rapid Auto(Rigaku)'
_computing_structure_refinement 'SHELXL-2014/7 (Sheldrick, 2014)'
_computing_structure_solution 'SHELXT (Sheldrick, 2014)'
_diffrn_ambient_temperature 90(2)
_diffrn_detector_area_resol_mean 13.33
_diffrn_measured_fraction_theta_full 0.999
_diffrn_measured_fraction_theta_max 0.983
_diffrn_measurement_device_type 'DECTRIS EIGER X 1M'
_diffrn_measurement_method 'Shutterless \w scans'
_diffrn_radiation_monochromator 'Si(111) Channel Cut'
_diffrn_radiation_type Synchrotron
_diffrn_radiation_wavelength 0.81082
_diffrn_reflns_av_R_equivalents 0.0832
_diffrn_reflns_av_unetI/netI 0.1048
_diffrn_reflns_Laue_measured_fraction_full 0.999
_diffrn_reflns_Laue_measured_fraction_max 0.983
_diffrn_reflns_limit_h_max 21
_diffrn_reflns_limit_h_min -21
_diffrn_reflns_limit_k_max 21
_diffrn_reflns_limit_k_min -20
_diffrn_reflns_limit_l_max 37
_diffrn_reflns_limit_l_min -38
_diffrn_reflns_number 102897
_diffrn_reflns_point_group_measured_fraction_full 1.000
_diffrn_reflns_point_group_measured_fraction_max 0.983
_diffrn_reflns_theta_full 29.110
_diffrn_reflns_theta_max 31.790
_diffrn_reflns_theta_min 0.801
_diffrn_source 'synchrotron radiation SPring-8 BL40XU'
_exptl_absorpt_coefficient_mu 5.074
_exptl_absorpt_correction_T_max 1.000
_exptl_absorpt_correction_T_min 0.639
_exptl_absorpt_correction_type multi-scan
_exptl_absorpt_process_details 'ABSCOR (T.Higashi, 2001)'
_exptl_crystal_colour yellow
_exptl_crystal_density_diffrn 1.535
_exptl_crystal_density_meas ?
_exptl_crystal_description block
_exptl_crystal_F_000 3822
_exptl_crystal_size_max 0.08
_exptl_crystal_size_mid 0.05
_exptl_crystal_size_min 0.02
_refine_diff_density_max 4.158
_refine_diff_density_min -3.250
_refine_diff_density_rms 0.158
_refine_ls_abs_structure_details
;
 Refined as an inversion twin.
;
_refine_ls_abs_structure_Flack 0.472(7)
_refine_ls_extinction_method none
_refine_ls_goodness_of_fit_ref 1.065
_refine_ls_hydrogen_treatment constr
_refine_ls_matrix_type full
_refine_ls_number_parameters 1888
_refine_ls_number_reflns 34372
_refine_ls_number_restraints 1
_refine_ls_restrained_S_all 1.065
_refine_ls_R_factor_all 0.0653
_refine_ls_R_factor_gt 0.0593
_refine_ls_shift/su_max 0.001
_refine_ls_shift/su_mean 0.000
_refine_ls_structure_factor_coef Fsqd
_refine_ls_weighting_details 'w=1/[\s^2^(Fo^2^)+(0.0379P)^2^+27.2210P] where P=(Fo^2^+2Fc^2^)/3'
_refine_ls_weighting_scheme calc
_refine_ls_wR_factor_gt 0.1523
_refine_ls_wR_factor_ref 0.1592
_reflns_Friedel_coverage 0.934
_reflns_Friedel_fraction_full 1.000
_reflns_Friedel_fraction_max 0.984
_reflns_number_gt 31085
_reflns_number_total 34372
_reflns_threshold_expression 'I > 2\s(I)'
_cod_data_source_file d3sc04564a2.cif
_cod_data_source_block shelxl
_cod_depositor_comments
;
The following automatic conversions were performed:

data item '_exptl_crystal_density_meas' value 'not measured' was
changed to '?' -- the value is perceived as not measured.

Automatic conversion script
Id: cif_fix_values 8170 2020-07-09 18:12:32Z antanas 

 Adding full bibliography for 1570497--1570509.cif.
;
_cod_original_cell_volume 8196.2(12)
_cod_original_sg_symbol_H-M 'P 21'
_cod_database_code 1570505
_shelx_shelxl_version_number 2014/7
_shelx_space_group_comment
;
The symmetry employed for this shelxl refinement is uniquely defined
by the following loop, which should always be used as a source of
symmetry information in preference to the above space-group names.
They are only intended as comments.
;
_shelx_estimated_absorpt_t_min 0.687
_shelx_estimated_absorpt_t_max 0.905

loop_
_space_group_symop_operation_xyz
'x, y, z'
'-x, y+1/2, -z'

loop_
_atom_site_label
_atom_site_type_symbol
_atom_site_fract_x
_atom_site_fract_y
_atom_site_fract_z
_atom_site_U_iso_or_equiv
_atom_site_adp_type
_atom_site_occupancy
_atom_site_site_symmetry_order
_atom_site_calc_flag
_atom_site_refinement_flags_posn
_atom_site_refinement_flags_adp
_atom_site_refinement_flags_occupancy
_atom_site_disorder_assembly
_atom_site_disorder_group
Pt1 Pt 0.19917(3) 0.29321(3) 0.35229(2) 0.02844(12) Uani 1 1 d . . . . .
Pt2 Pt 0.31865(3) 0.79283(3) 0.64768(2) 0.02687(12) Uani 1 1 d . . . . .
Pt3 Pt 0.42890(3) 0.29826(3) 0.85215(2) 0.02734(12) Uani 1 1 d . . . . .
Pt4 Pt 0.04846(3) 0.81989(3) 0.14715(2) 0.02876(12) Uani 1 1 d . . . . .
Cl1 Cl -0.09559(16) 0.96727(18) -0.01634(10) 0.0266(6) Uani 1 1 d . . . . .
Cl2 Cl 0.59142(17) 0.44865(18) 1.01159(10) 0.0276(6) Uani 1 1 d . . . . .
Cl3 Cl 0.15072(17) 0.64271(19) 0.48606(10) 0.0272(6) Uani 1 1 d . . . . .
Cl4 Cl 0.34222(16) 1.14507(19) 0.51378(10) 0.0263(6) Uani 1 1 d . . . . .
F1 F 0.0636(5) 0.3107(5) 0.1740(3) 0.052(3) Uani 1 1 d . . . . .
F2 F 0.1930(7) 0.0728(6) 0.2252(3) 0.058(3) Uani 1 1 d . . . . .
F3 F 0.4750(5) 0.8119(6) 0.8223(3) 0.055(3) Uani 1 1 d . . . . .
F4 F 0.3078(8) 0.5897(8) 0.7818(3) 0.076(4) Uani 1 1 d . . . . .
F5 F 0.2751(5) 0.2745(6) 0.6773(2) 0.048(2) Uani 1 1 d . . . . .
F6 F 0.4272(7) 0.5038(6) 0.7189(3) 0.065(3) Uani 1 1 d . . . . .
F7 F 0.1904(6) 0.8053(6) 0.3245(3) 0.066(3) Uani 1 1 d . . . . .
F8 F 0.0412(7) 1.0324(6) 0.2764(3) 0.063(3) Uani 1 1 d . . . . .
N1 N 0.1166(6) 0.6012(7) 0.3783(4) 0.030(2) Uani 1 1 d . . . . .
H1 H 0.1317 0.6052 0.4083 0.036 Uiso 1 1 calc R U . . .
N2 N 0.2795(6) 0.3239(7) 0.5149(3) 0.027(2) Uani 1 1 d . . . . .
H2 H 0.2928 0.2791 0.5023 0.032 Uiso 1 1 calc R U . . .
N3 N 0.2499(6) 0.1843(7) 0.3569(3) 0.027(2) Uani 1 1 d . . . . .
N4 N 0.3892(6) 1.1015(7) 0.6184(4) 0.029(2) Uani 1 1 d . . . . .
H4 H 0.3668 1.1061 0.5894 0.035 Uiso 1 1 calc R U . . .
N5 N 0.2171(6) 0.8212(7) 0.4872(3) 0.025(2) Uani 1 1 d . . . . .
H5 H 0.2049 0.7769 0.5008 0.030 Uiso 1 1 calc R U . . .
N6 N 0.2599(7) 0.6900(7) 0.6462(3) 0.030(2) Uani 1 1 d . . . . .
N7 N 0.3629(6) -0.0111(6) 0.8813(4) 0.027(2) Uani 1 1 d . . . . .
H7 H 0.3846 -0.0144 0.9105 0.033 Uiso 1 1 calc R U . . .
N8 N 0.5250(5) 0.2719(6) 1.0138(3) 0.025(2) Uani 1 1 d . . . . .
H8 H 0.5361 0.3170 1.0007 0.030 Uiso 1 1 calc R U . . .
N9 N 0.4837(6) 0.4005(7) 0.8536(3) 0.027(2) Uani 1 1 d . . . . .
N10 N 0.1353(6) 0.5121(6) 0.1229(4) 0.025(2) Uani 1 1 d . . . . .
H10 H 0.1159 0.5054 0.0936 0.029 Uiso 1 1 calc R U . . .
N11 N -0.0320(5) 0.7886(8) -0.0155(3) 0.0256(19) Uani 1 1 d . . . . .
H11 H -0.0440 0.8339 -0.0030 0.031 Uiso 1 1 calc R U . . .
N12 N -0.0061(7) 0.9258(6) 0.1426(4) 0.030(2) Uani 1 1 d . . . . .
N13 N 0.6511(6) 0.9836(7) 0.9416(4) 0.029(2) Uani 1 1 d . . . . .
N14 N 0.1011(5) 0.1124(7) 0.5621(3) 0.024(2) Uani 1 1 d . . . . .
N15 N 0.4013(6) 0.6244(8) 0.4521(4) 0.041(3) Uani 1 1 d . . . . .
N16 N 0.1534(7) -0.0067(8) 0.9461(4) 0.037(3) Uani 1 1 d . . . . .
O1 O 0.1494(5) 0.4008(6) 0.3414(3) 0.030(2) Uani 1 1 d . . . . .
O2 O 0.2289(5) 0.3146(5) 0.4229(3) 0.0233(18) Uani 1 1 d . . . . .
O3 O 0.3758(5) 0.8979(5) 0.6551(3) 0.0288(19) Uani 1 1 d . . . . .
O4 O 0.2793(5) 0.8133(5) 0.5776(3) 0.026(2) Uani 1 1 d . . . . .
O5 O 0.3732(5) 0.1895(5) 0.8443(3) 0.0286(19) Uani 1 1 d . . . . .
O6 O 0.4671(5) 0.2773(5) 0.9220(3) 0.0259(19) Uani 1 1 d . . . . .
O7 O 0.1002(7) 0.7151(6) 0.1582(3) 0.040(2) Uani 1 1 d . . . . .
O8 O 0.0178(5) 0.7954(6) 0.0775(3) 0.0293(18) Uani 1 1 d . . . . .
C1 C 0.0854(7) 0.6619(9) 0.3496(5) 0.032(3) Uani 1 1 d . . . . .
H1A H 0.0758 0.7151 0.3585 0.038 Uiso 1 1 calc R U . . .
C2 C 0.0705(9) 0.6312(10) 0.3051(5) 0.042(4) Uani 1 1 d . . . . .
H2A H 0.0483 0.6596 0.2782 0.051 Uiso 1 1 calc R U . . .
C3 C 0.0938(9) 0.5515(9) 0.3072(5) 0.041(3) Uani 1 1 d . . . . .
H3 H 0.0917 0.5161 0.2817 0.049 Uiso 1 1 calc R U . . .
C4 C 0.1204(7) 0.5331(8) 0.3526(4) 0.028(3) Uani 1 1 d . . . . .
C5 C 0.1530(7) 0.4577(8) 0.3716(4) 0.027(3) Uani 1 1 d . . . . .
C6 C 0.1822(6) 0.4514(8) 0.4191(4) 0.021(2) Uani 1 1 d . . . . .
H6 H 0.1789 0.4978 0.4374 0.025 Uiso 1 1 calc R U . . .
C7 C 0.2161(6) 0.3825(8) 0.4421(4) 0.023(2) Uani 1 1 d . . . . .
C8 C 0.2401(7) 0.3859(8) 0.4918(4) 0.023(2) Uani 1 1 d . . . . .
C9 C 0.2323(7) 0.4470(8) 0.5224(4) 0.024(2) Uani 1 1 d . . . . .
H9 H 0.2083 0.4977 0.5153 0.029 Uiso 1 1 calc R U . . .
C10 C 0.2678(8) 0.4188(8) 0.5673(4) 0.029(3) Uani 1 1 d . . . . .
H10A H 0.2717 0.4469 0.5957 0.035 Uiso 1 1 calc R U . . .
C11 C 0.2952(7) 0.3419(9) 0.5605(4) 0.031(3) Uani 1 1 d . . . . .
H11A H 0.3208 0.3076 0.5840 0.038 Uiso 1 1 calc R U . . .
C12 C 0.2928(7) 0.1580(8) 0.3955(4) 0.028(3) Uani 1 1 d . . . . .
H12 H 0.2981 0.1911 0.4221 0.034 Uiso 1 1 calc R U . . .
C13 C 0.3304(9) 0.0841(9) 0.3987(5) 0.039(3) Uani 1 1 d . . . . .
H13 H 0.3607 0.0657 0.4267 0.047 Uiso 1 1 calc R U . . .
C14 C 0.3209(11) 0.0376(11) 0.3577(6) 0.055(4) Uani 1 1 d . . . . .
H14 H 0.3467 -0.0128 0.3574 0.066 Uiso 1 1 calc R U . . .
C15 C 0.2744(9) 0.0656(8) 0.3183(5) 0.039(3) Uani 1 1 d . . . . .
H15 H 0.2653 0.0329 0.2916 0.046 Uiso 1 1 calc R U . . .
C16 C 0.2412(8) 0.1398(9) 0.3174(5) 0.033(3) Uani 1 1 d . . . . .
C17 C 0.1935(9) 0.1802(9) 0.2786(5) 0.036(3) Uani 1 1 d . . . . .
C18 C 0.1715(10) 0.1496(9) 0.2343(5) 0.043(4) Uani 1 1 d . . . . .
C19 C 0.1307(10) 0.1908(10) 0.1995(5) 0.046(4) Uani 1 1 d . . . . .
H19 H 0.1181 0.1683 0.1695 0.055 Uiso 1 1 calc R U . . .
C20 C 0.1077(9) 0.2672(9) 0.2087(4) 0.039(3) Uani 1 1 d . . . . .
C21 C 0.1277(8) 0.3057(7) 0.2519(4) 0.037(3) Uani 1 1 d . . . . .
H21 H 0.1130 0.3596 0.2565 0.044 Uiso 1 1 calc R U . . .
C22 C 0.1702(8) 0.2601(9) 0.2877(4) 0.033(3) Uani 1 1 d . . . . .
C23 C 0.4218(7) 1.1619(9) 0.6464(4) 0.031(3) Uani 1 1 d . . . . .
H23 H 0.4245 1.2163 0.6375 0.037 Uiso 1 1 calc R U . . .
C24 C 0.4504(8) 1.1320(9) 0.6896(5) 0.038(3) Uani 1 1 d . . . . .
H24 H 0.4758 1.1613 0.7155 0.046 Uiso 1 1 calc R U . . .
C25 C 0.4345(8) 1.0501(9) 0.6877(5) 0.037(3) Uani 1 1 d . . . . .
H25 H 0.4468 1.0131 0.7123 0.044 Uiso 1 1 calc R U . . .
C26 C 0.3977(7) 1.0327(8) 0.6437(4) 0.027(3) Uani 1 1 d . . . . .
C27 C 0.3645(7) 0.9558(8) 0.6257(4) 0.027(3) Uani 1 1 d . . . . .
C28 C 0.3237(7) 0.9494(8) 0.5801(4) 0.022(2) Uani 1 1 d . . . . .
H28 H 0.3208 0.9970 0.5623 0.027 Uiso 1 1 calc R U . . .
C29 C 0.2873(8) 0.8824(8) 0.5578(4) 0.028(3) Uani 1 1 d . . . . .
C30 C 0.2578(6) 0.8835(7) 0.5088(4) 0.020(2) Uani 1 1 d . . . . .
C31 C 0.2620(7) 0.9443(8) 0.4772(4) 0.022(2) Uani 1 1 d . . . . .
H31 H 0.2855 0.9954 0.4833 0.026 Uiso 1 1 calc R U . . .
C32 C 0.2236(8) 0.9145(8) 0.4331(4) 0.032(3) Uani 1 1 d . . . . .
H32 H 0.2170 0.9416 0.4044 0.038 Uiso 1 1 calc R U . . .
C33 C 0.1980(7) 0.8370(9) 0.4418(4) 0.031(3) Uani 1 1 d . . . . .
H33 H 0.1715 0.8014 0.4193 0.037 Uiso 1 1 calc R U . . .
C34 C 0.2136(7) 0.6615(8) 0.6086(4) 0.030(3) Uani 1 1 d . . . . .
H34 H 0.2111 0.6900 0.5804 0.036 Uiso 1 1 calc R U . . .
C35 C 0.1690(8) 0.5916(9) 0.6094(5) 0.036(3) Uani 1 1 d . . . . .
H35 H 0.1360 0.5721 0.5826 0.043 Uiso 1 1 calc R U . . .
C36 C 0.1752(10) 0.5518(10) 0.6515(5) 0.046(4) Uani 1 1 d . . . . .
H36 H 0.1438 0.5054 0.6542 0.055 Uiso 1 1 calc R U . . .
C37 C 0.2259(10) 0.5788(10) 0.6889(6) 0.042(4) Uani 1 1 d . . . . .
H37 H 0.2334 0.5482 0.7164 0.050 Uiso 1 1 calc R U . . .
C38 C 0.2655(9) 0.6482(9) 0.6873(5) 0.036(3) Uani 1 1 d . . . . .
C39 C 0.3203(9) 0.6875(10) 0.7245(5) 0.039(3) Uani 1 1 d . . . . .
C40 C 0.3393(10) 0.6612(10) 0.7696(5) 0.049(4) Uani 1 1 d . . . . .
C41 C 0.3892(11) 0.7002(11) 0.8022(5) 0.055(5) Uani 1 1 d . . . . .
H41 H 0.4017 0.6799 0.8327 0.066 Uiso 1 1 calc R U . . .
C42 C 0.4214(9) 0.7712(10) 0.7895(4) 0.044(4) Uani 1 1 d . . . . .
C43 C 0.4047(7) 0.8048(8) 0.7451(4) 0.033(3) Uani 1 1 d . . . . .
H43 H 0.4277 0.8540 0.7377 0.040 Uiso 1 1 calc R U . . .
C44 C 0.3524(8) 0.7618(7) 0.7126(4) 0.028(3) Uani 1 1 d . . . . .
C45 C 0.3326(7) -0.0747(9) 0.8544(4) 0.032(3) Uani 1 1 d . . . . .
H45 H 0.3315 -0.1288 0.8641 0.038 Uiso 1 1 calc R U . . .
C46 C 0.3046(8) -0.0465(8) 0.8117(4) 0.033(3) Uani 1 1 d . . . . .
H46 H 0.2812 -0.0772 0.7859 0.040 Uiso 1 1 calc R U . . .
C47 C 0.3166(7) 0.0365(8) 0.8127(4) 0.031(3) Uani 1 1 d . . . . .
H47 H 0.3014 0.0723 0.7878 0.038 Uiso 1 1 calc R U . . .
C48 C 0.3545(7) 0.0572(8) 0.8565(4) 0.029(3) Uani 1 1 d . . . . .
C49 C 0.3854(7) 0.1344(8) 0.8747(4) 0.027(3) Uani 1 1 d . . . . .
C50 C 0.4232(7) 0.1414(8) 0.9199(4) 0.024(2) Uani 1 1 d . . . . .
H50 H 0.4262 0.0945 0.9383 0.029 Uiso 1 1 calc R U . . .
C51 C 0.4581(7) 0.2122(8) 0.9413(4) 0.021(2) Uani 1 1 d . . . . .
C52 C 0.4858(7) 0.2084(8) 0.9915(4) 0.023(2) Uani 1 1 d . . . . .
C53 C 0.4786(7) 0.1496(8) 1.0241(4) 0.029(3) Uani 1 1 d . . . . .
H53 H 0.4536 0.0990 1.0186 0.035 Uiso 1 1 calc R U . . .
C54 C 0.5152(8) 0.1796(9) 1.0663(5) 0.036(3) Uani 1 1 d . . . . .
H54 H 0.5194 0.1525 1.0950 0.044 Uiso 1 1 calc R U . . .
C55 C 0.5443(7) 0.2543(8) 1.0598(4) 0.029(3) Uani 1 1 d . . . . .
H55 H 0.5726 0.2878 1.0828 0.034 Uiso 1 1 calc R U . . .
C56 C 0.5319(7) 0.4303(8) 0.8902(5) 0.033(3) Uani 1 1 d . . . . .
H56 H 0.5372 0.4009 0.9182 0.039 Uiso 1 1 calc R U . . .
C57 C 0.5746(8) 0.5014(9) 0.8899(4) 0.033(3) Uani 1 1 d . . . . .
H57 H 0.6091 0.5189 0.9167 0.039 Uiso 1 1 calc R U . . .
C58 C 0.5656(9) 0.5460(9) 0.8496(5) 0.043(4) Uani 1 1 d . . . . .
H58 H 0.5914 0.5962 0.8489 0.052 Uiso 1 1 calc R U . . .
C59 C 0.5176(11) 0.5160(10) 0.8099(5) 0.048(4) Uani 1 1 d . . . . .
H59 H 0.5140 0.5439 0.7815 0.058 Uiso 1 1 calc R U . . .
C60 C 0.4748(8) 0.4436(9) 0.8127(4) 0.034(3) Uani 1 1 d . . . . .
C61 C 0.4237(9) 0.4037(9) 0.7761(4) 0.034(3) Uani 1 1 d . . . . .
C62 C 0.4011(10) 0.4304(10) 0.7316(5) 0.046(4) Uani 1 1 d . . . . .
C63 C 0.3519(9) 0.3876(9) 0.6969(4) 0.037(3) Uani 1 1 d . . . . .
H63 H 0.3380 0.4075 0.6664 0.045 Uiso 1 1 calc R U . . .
C64 C 0.3256(8) 0.3154(8) 0.7103(4) 0.035(3) Uani 1 1 d . . . . .
C65 C 0.3434(8) 0.2812(9) 0.7531(4) 0.038(3) Uani 1 1 d . . . . .
H65 H 0.3235 0.2301 0.7597 0.045 Uiso 1 1 calc R U . . .
C66 C 0.3935(7) 0.3267(9) 0.7874(4) 0.031(3) Uani 1 1 d . . . . .
C67 C 0.1706(7) 0.4540(8) 0.1517(4) 0.030(3) Uani 1 1 d . . . . .
H67 H 0.1779 0.3999 0.1437 0.036 Uiso 1 1 calc R U . . .
C68 C 0.1933(9) 0.4871(11) 0.1937(5) 0.047(4) Uani 1 1 d . . . . .
H68 H 0.2197 0.4603 0.2202 0.057 Uiso 1 1 calc R U . . .
C69 C 0.1710(9) 0.5682(10) 0.1914(5) 0.044(4) Uani 1 1 d . . . . .
H69 H 0.1794 0.6057 0.2160 0.053 Uiso 1 1 calc R U . . .
C70 C 0.1347(8) 0.5831(8) 0.1468(4) 0.030(3) Uani 1 1 d . . . . .
C71 C 0.0995(8) 0.6584(8) 0.1275(4) 0.029(3) Uani 1 1 d . . . . .
C72 C 0.0663(7) 0.6627(8) 0.0811(4) 0.024(3) Uani 1 1 d . . . . .
H72 H 0.0667 0.6153 0.0633 0.029 Uiso 1 1 calc R U . . .
C73 C 0.0325(6) 0.7310(7) 0.0585(4) 0.019(2) Uani 1 1 d . . . . .
C74 C 0.0062(7) 0.7259(8) 0.0082(4) 0.025(3) Uani 1 1 d . . . . .
C75 C 0.0154(7) 0.6676(8) -0.0237(4) 0.029(3) Uani 1 1 d . . . . .
H75 H 0.0408 0.6173 -0.0176 0.035 Uiso 1 1 calc R U . . .
C76 C -0.0194(8) 0.6962(9) -0.0666(5) 0.034(3) Uani 1 1 d . . . . .
H76 H -0.0224 0.6683 -0.0950 0.040 Uiso 1 1 calc R U . . .
C77 C -0.0487(7) 0.7711(8) -0.0611(4) 0.028(3) Uani 1 1 d . . . . .
H77 H -0.0756 0.8045 -0.0847 0.034 Uiso 1 1 calc R U . . .
C78 C -0.0500(7) 0.9527(8) 0.1036(5) 0.029(3) Uani 1 1 d . . . . .
H78 H -0.0540 0.9215 0.0763 0.034 Uiso 1 1 calc R U . . .
C79 C -0.0891(8) 1.0246(9) 0.1026(5) 0.032(3) Uani 1 1 d . . . . .
H79 H -0.1203 1.0430 0.0749 0.038 Uiso 1 1 calc R U . . .
C80 C -0.0826(9) 1.0702(9) 0.1425(5) 0.040(3) Uani 1 1 d . . . . .
H80 H -0.1072 1.1212 0.1423 0.048 Uiso 1 1 calc R U . . .
C81 C -0.0398(11) 1.0399(10) 0.1824(6) 0.047(4) Uani 1 1 d . . . . .
H81 H -0.0379 1.0691 0.2104 0.056 Uiso 1 1 calc R U . . .
C82 C -0.0001(9) 0.9688(9) 0.1828(5) 0.037(3) Uani 1 1 d . . . . .
C83 C 0.0477(9) 0.9291(9) 0.2217(4) 0.035(3) Uani 1 1 d . . . . .
C84 C 0.0686(10) 0.9599(10) 0.2664(5) 0.046(4) Uani 1 1 d . . . . .
C85 C 0.1142(11) 0.9187(11) 0.3016(5) 0.056(5) Uani 1 1 d . . . . .
H85 H 0.1262 0.9399 0.3319 0.067 Uiso 1 1 calc R U . . .
C86 C 0.1411(9) 0.8452(10) 0.2903(5) 0.044(4) Uani 1 1 d . . . . .
C87 C 0.1214(9) 0.8115(7) 0.2473(4) 0.041(4) Uani 1 1 d . . . . .
H87 H 0.1381 0.7586 0.2421 0.050 Uiso 1 1 calc R U . . .
C88 C 0.0777(8) 0.8537(9) 0.2118(4) 0.036(3) Uani 1 1 d . . . . .
C89 C 0.5792(7) 0.9825(9) 0.9017(4) 0.031(3) Uani 1 1 d . . . . .
H89A H 0.5398 0.9428 0.9093 0.037 Uiso 1 1 calc R U . . .
H89B H 0.5530 1.0355 0.9004 0.037 Uiso 1 1 calc R U . . .
C90 C 0.5988(8) 0.9633(10) 0.8537(5) 0.043(3) Uani 1 1 d . . . . .
H90A H 0.6488 0.9911 0.8491 0.051 Uiso 1 1 calc R U . . .
H90B H 0.6077 0.9051 0.8511 0.051 Uiso 1 1 calc R U . . .
C91 C 0.5315(8) 0.9890(9) 0.8169(4) 0.038(3) Uani 1 1 d . . . . .
H91A H 0.4795 0.9731 0.8258 0.045 Uiso 1 1 calc R U . . .
H91B H 0.5370 0.9623 0.7874 0.045 Uiso 1 1 calc R U . . .
C92 C 0.5337(12) 1.0810(12) 0.8105(6) 0.065(5) Uani 1 1 d . . . . .
H92A H 0.5221 1.1073 0.8386 0.097 Uiso 1 1 calc R U . . .
H92B H 0.4935 1.0967 0.7844 0.097 Uiso 1 1 calc R U . . .
H92C H 0.5871 1.0971 0.8045 0.097 Uiso 1 1 calc R U . . .
C93 C 0.7042(7) 1.0545(8) 0.9352(5) 0.027(3) Uani 1 1 d . . . . .
H93A H 0.7206 1.0508 0.9042 0.033 Uiso 1 1 calc R U . . .
H93B H 0.7534 1.0509 0.9582 0.033 Uiso 1 1 calc R U . . .
C94 C 0.6659(7) 1.1367(8) 0.9398(4) 0.027(3) Uani 1 1 d . . . . .
H94A H 0.6511 1.1429 0.9710 0.033 Uiso 1 1 calc R U . . .
H94B H 0.6168 1.1421 0.9168 0.033 Uiso 1 1 calc R U . . .
C95 C 0.7288(10) 1.2027(9) 0.9313(6) 0.045(4) Uani 1 1 d . . . . .
H95A H 0.7777 1.1970 0.9543 0.054 Uiso 1 1 calc R U . . .
H95B H 0.7441 1.1957 0.9002 0.054 Uiso 1 1 calc R U . . .
C96 C 0.6938(9) 1.2842(11) 0.9350(6) 0.052(4) Uani 1 1 d . . . . .
H96A H 0.6440 1.2888 0.9132 0.077 Uiso 1 1 calc R U . . .
H96B H 0.7320 1.3246 0.9278 0.077 Uiso 1 1 calc R U . . .
H96C H 0.6826 1.2925 0.9665 0.077 Uiso 1 1 calc R U . . .
C97 C 0.6190(7) 0.9869(9) 0.9865(4) 0.032(3) Uani 1 1 d . . . . .
H97A H 0.5902 0.9364 0.9902 0.039 Uiso 1 1 calc R U . . .
H97B H 0.5794 1.0307 0.9848 0.039 Uiso 1 1 calc R U . . .
C98 C 0.6800(7) 0.9992(9) 1.0290(4) 0.032(3) Uani 1 1 d . . . . .
H98A H 0.6990 1.0551 1.0302 0.038 Uiso 1 1 calc R U . . .
H98B H 0.7266 0.9638 1.0279 0.038 Uiso 1 1 calc R U . . .
C99 C 0.6420(8) 0.9805(9) 1.0716(5) 0.040(3) Uani 1 1 d . . . . .
H99A H 0.6260 0.9236 1.0709 0.048 Uiso 1 1 calc R U . . .
H99B H 0.5929 1.0131 1.0710 0.048 Uiso 1 1 calc R U . . .
C100 C 0.6980(10) 0.9970(11) 1.1166(5) 0.049(4) Uani 1 1 d . . . . .
H10B H 0.7494 0.9703 1.1158 0.074 Uiso 1 1 calc R U . . .
H10C H 0.6738 0.9767 1.1426 0.074 Uiso 1 1 calc R U . . .
H10D H 0.7068 1.0547 1.1201 0.074 Uiso 1 1 calc R U . . .
C101 C 0.7018(6) 0.9081(8) 0.9396(5) 0.028(3) Uani 1 1 d . . . . .
H10E H 0.7188 0.9055 0.9087 0.034 Uiso 1 1 calc R U . . .
H10F H 0.7508 0.9134 0.9626 0.034 Uiso 1 1 calc R U . . .
C102 C 0.6614(8) 0.8294(9) 0.9482(6) 0.041(3) Uani 1 1 d . . . . .
H10G H 0.6072 0.8277 0.9299 0.049 Uiso 1 1 calc R U . . .
H10H H 0.6556 0.8255 0.9813 0.049 Uiso 1 1 calc R U . . .
C103 C 0.7107(8) 0.7591(9) 0.9351(5) 0.038(3) Uani 1 1 d . . . . .
H10I H 0.7676 0.7679 0.9481 0.046 Uiso 1 1 calc R U . . .
H10J H 0.6927 0.7100 0.9492 0.046 Uiso 1 1 calc R U . . .
C104 C 0.7049(11) 0.7463(11) 0.8842(6) 0.062(5) Uani 1 1 d . . . . .
H10K H 0.6485 0.7401 0.8706 0.093 Uiso 1 1 calc R U . . .
H10L H 0.7346 0.6980 0.8783 0.093 Uiso 1 1 calc R U . . .
H10M H 0.7278 0.7923 0.8702 0.093 Uiso 1 1 calc R U . . .
C105 C 0.1340(7) 0.1082(8) 0.5166(4) 0.027(3) Uani 1 1 d . . . . .
H10N H 0.1697 0.0612 0.5174 0.033 Uiso 1 1 calc R U . . .
H10O H 0.1671 0.1563 0.5140 0.033 Uiso 1 1 calc R U . . .
C106 C 0.0709(7) 0.1026(8) 0.4735(4) 0.029(3) Uani 1 1 d . . . . .
H10P H 0.0271 0.1410 0.4757 0.034 Uiso 1 1 calc R U . . .
H10Q H 0.0478 0.0482 0.4708 0.034 Uiso 1 1 calc R U . . .
C107 C 0.1108(7) 0.1216(9) 0.4308(4) 0.032(3) Uani 1 1 d . . . . .
H10R H 0.1273 0.1783 0.4319 0.039 Uiso 1 1 calc R U . . .
H10S H 0.1596 0.0885 0.4317 0.039 Uiso 1 1 calc R U . . .
C108 C 0.0558(9) 0.1061(10) 0.3865(4) 0.039(3) Uani 1 1 d . . . . .
H10T H 0.0430 0.0491 0.3840 0.058 Uiso 1 1 calc R U . . .
H10U H 0.0822 0.1224 0.3604 0.058 Uiso 1 1 calc R U . . .
H10V H 0.0063 0.1369 0.3862 0.058 Uiso 1 1 calc R U . . .
C109 C 0.0520(8) 0.1877(8) 0.5659(5) 0.031(3) Uani 1 1 d . . . . .
H10W H 0.0350 0.1888 0.5968 0.037 Uiso 1 1 calc R U . . .
H10X H 0.0030 0.1849 0.5428 0.037 Uiso 1 1 calc R U . . .
C110 C 0.0958(8) 0.2655(9) 0.5590(5) 0.042(3) Uani 1 1 d . . . . .
H11B H 0.1010 0.2715 0.5260 0.050 Uiso 1 1 calc R U . . .
H11C H 0.1503 0.2638 0.5769 0.050 Uiso 1 1 calc R U . . .
C111 C 0.0499(9) 0.3376(10) 0.5746(6) 0.049(4) Uani 1 1 d . . . . .
H11D H 0.0701 0.3869 0.5617 0.058 Uiso 1 1 calc R U . . .
H11E H -0.0075 0.3322 0.5618 0.058 Uiso 1 1 calc R U . . .
C112 C 0.0578(10) 0.3460(10) 0.6270(6) 0.057(4) Uani 1 1 d . . . . .
H11F H 0.0354 0.2986 0.6399 0.085 Uiso 1 1 calc R U . . .
H11G H 0.0285 0.3936 0.6346 0.085 Uiso 1 1 calc R U . . .
H11H H 0.1144 0.3514 0.6400 0.085 Uiso 1 1 calc R U . . .
C113 C 0.1724(7) 0.1095(9) 0.6008(4) 0.031(3) Uani 1 1 d . . . . .
H11I H 0.2113 0.1512 0.5950 0.037 Uiso 1 1 calc R U . . .
H11J H 0.1993 0.0571 0.5998 0.037 Uiso 1 1 calc R U . . .
C114 C 0.1513(7) 0.1219(10) 0.6502(4) 0.036(3) Uani 1 1 d . . . . .
H11K H 0.1415 0.1794 0.6549 0.043 Uiso 1 1 calc R U . . .
H11L H 0.1011 0.0929 0.6528 0.043 Uiso 1 1 calc R U . . .
C115 C 0.2163(10) 0.0933(10) 0.6877(5) 0.044(4) Uani 1 1 d . . . . .
H11M H 0.2058 0.1145 0.7178 0.053 Uiso 1 1 calc R U . . .
H11N H 0.2685 0.1147 0.6819 0.053 Uiso 1 1 calc R U . . .
C116 C 0.2211(10) 0.0017(10) 0.6904(5) 0.049(4) Uani 1 1 d . . . . .
H11O H 0.1699 -0.0197 0.6969 0.073 Uiso 1 1 calc R U . . .
H11P H 0.2640 -0.0141 0.7151 0.073 Uiso 1 1 calc R U . . .
H11Q H 0.2324 -0.0196 0.6609 0.073 Uiso 1 1 calc R U . . .
C117 C 0.0443(7) 0.0422(8) 0.5653(4) 0.025(2) Uani 1 1 d . . . . .
H11R H -0.0032 0.0494 0.5414 0.030 Uiso 1 1 calc R U . . .
H11S H 0.0257 0.0444 0.5957 0.030 Uiso 1 1 calc R U . . .
C118 C 0.0788(7) -0.0409(9) 0.5594(4) 0.029(3) Uani 1 1 d . . . . .
H11T H 0.0977 -0.0447 0.5291 0.035 Uiso 1 1 calc R U . . .
H11U H 0.1251 -0.0505 0.5838 0.035 Uiso 1 1 calc R U . . .
C119 C 0.0149(7) -0.1026(8) 0.5626(5) 0.033(3) Uani 1 1 d . . . . .
H11V H -0.0321 -0.0911 0.5390 0.040 Uiso 1 1 calc R U . . .
H11W H -0.0026 -0.0992 0.5933 0.040 Uiso 1 1 calc R U . . .
C120 C 0.0447(8) -0.1877(8) 0.5553(5) 0.041(4) Uani 1 1 d . . . . .
H12A H 0.0558 -0.1932 0.5236 0.061 Uiso 1 1 calc R U . . .
H12B H 0.0034 -0.2263 0.5607 0.061 Uiso 1 1 calc R U . . .
H12C H 0.0938 -0.1978 0.5769 0.061 Uiso 1 1 calc R U . . .
C121 C 0.3253(8) 0.6295(11) 0.4185(7) 0.069(6) Uani 1 1 d . . . . .
H12D H 0.3012 0.5755 0.4167 0.083 Uiso 1 1 calc R U . . .
H12E H 0.2885 0.6646 0.4327 0.083 Uiso 1 1 calc R U . . .
C122 C 0.3239(14) 0.6570(15) 0.3715(7) 0.093(7) Uani 1 1 d . . . . .
H12F H 0.2703 0.6792 0.3600 0.112 Uiso 1 1 calc R U . . .
H12G H 0.3635 0.7005 0.3712 0.112 Uiso 1 1 calc R U . . .
C123 C 0.3408(15) 0.5977(15) 0.3424(8) 0.100(9) Uani 1 1 d . . . . .
H12H H 0.3106 0.5490 0.3481 0.120 Uiso 1 1 calc R U . . .
H12I H 0.3987 0.5850 0.3486 0.120 Uiso 1 1 calc R U . . .
C124 C 0.3183(12) 0.6231(14) 0.2917(8) 0.111(10) Uani 1 1 d . . . . .
H12J H 0.2598 0.6256 0.2839 0.166 Uiso 1 1 calc R U . . .
H12K H 0.3395 0.5841 0.2718 0.166 Uiso 1 1 calc R U . . .
H12L H 0.3412 0.6758 0.2873 0.166 Uiso 1 1 calc R U . . .
C125 C 0.4536(8) 0.6965(9) 0.4497(5) 0.041(4) Uani 1 1 d . . . . .
H12M H 0.4677 0.7003 0.4182 0.050 Uiso 1 1 calc R U . . .
H12N H 0.5040 0.6887 0.4713 0.050 Uiso 1 1 calc R U . . .
C126 C 0.4153(8) 0.7770(9) 0.4616(5) 0.047(4) Uani 1 1 d . . . . .
H12O H 0.3599 0.7804 0.4450 0.056 Uiso 1 1 calc R U . . .
H12P H 0.4130 0.7792 0.4951 0.056 Uiso 1 1 calc R U . . .
C127 C 0.4641(10) 0.8484(10) 0.4479(6) 0.052(4) Uani 1 1 d . . . . .
H12Q H 0.4444 0.8977 0.4610 0.062 Uiso 1 1 calc R U . . .
H12R H 0.5209 0.8412 0.4617 0.062 Uiso 1 1 calc R U . . .
C128 C 0.4595(11) 0.8587(12) 0.3963(7) 0.070(5) Uani 1 1 d . . . . .
H12S H 0.4805 0.8108 0.3831 0.105 Uiso 1 1 calc R U . . .
H12T H 0.4914 0.9051 0.3900 0.105 Uiso 1 1 calc R U . . .
H12U H 0.4035 0.8669 0.3824 0.105 Uiso 1 1 calc R U . . .
C129 C 0.3756(8) 0.6169(10) 0.5004(6) 0.050(4) Uani 1 1 d . . . . .
H12V H 0.3450 0.6653 0.5062 0.060 Uiso 1 1 calc R U . . .
H12W H 0.3388 0.5707 0.5000 0.060 Uiso 1 1 calc R U . . .
C130 C 0.4423(9) 0.6064(10) 0.5402(5) 0.044(4) Uani 1 1 d . . . . .
H13A H 0.4858 0.6451 0.5377 0.053 Uiso 1 1 calc R U . . .
H13B H 0.4648 0.5518 0.5399 0.053 Uiso 1 1 calc R U . . .
C131 C 0.4070(10) 0.6206(9) 0.5854(6) 0.053(5) Uani 1 1 d . . . . .
H13C H 0.3850 0.6754 0.5851 0.064 Uiso 1 1 calc R U . . .
H13D H 0.3622 0.5828 0.5866 0.064 Uiso 1 1 calc R U . . .
C132 C 0.4686(12) 0.6100(11) 0.6283(6) 0.067(6) Uani 1 1 d . . . . .
H13E H 0.4855 0.5540 0.6310 0.100 Uiso 1 1 calc R U . . .
H13F H 0.4449 0.6252 0.6556 0.100 Uiso 1 1 calc R U . . .
H13G H 0.5152 0.6439 0.6261 0.100 Uiso 1 1 calc R U . . .
C133 C 0.4529(8) 0.5527(9) 0.4432(5) 0.034(3) Uani 1 1 d . . . . .
H13H H 0.4710 0.5605 0.4129 0.041 Uiso 1 1 calc R U . . .
H13I H 0.5012 0.5527 0.4669 0.041 Uiso 1 1 calc R U . . .
C134 C 0.4141(8) 0.4710(10) 0.4431(5) 0.039(3) Uani 1 1 d . . . . .
H13J H 0.3633 0.4706 0.4213 0.046 Uiso 1 1 calc R U . . .
H13K H 0.4017 0.4586 0.4743 0.046 Uiso 1 1 calc R U . . .
C135 C 0.4711(7) 0.4084(9) 0.4289(5) 0.039(3) Uani 1 1 d . . . . .
H13L H 0.5218 0.4098 0.4508 0.047 Uiso 1 1 calc R U . . .
H13M H 0.4839 0.4220 0.3979 0.047 Uiso 1 1 calc R U . . .
C136 C 0.4364(9) 0.3236(11) 0.4276(5) 0.053(4) Uani 1 1 d . . . . .
H13N H 0.4255 0.3090 0.4584 0.079 Uiso 1 1 calc R U . . .
H13O H 0.4751 0.2860 0.4179 0.079 Uiso 1 1 calc R U . . .
H13P H 0.3865 0.3217 0.4057 0.079 Uiso 1 1 calc R U . . .
C137 C 0.0830(8) -0.0067(10) 0.9048(5) 0.037(3) Uani 1 1 d . . . . .
H13Q H 0.0437 -0.0477 0.9108 0.044 Uiso 1 1 calc R U . . .
H13R H 0.0559 0.0458 0.9040 0.044 Uiso 1 1 calc R U . . .
C138 C 0.1065(8) -0.0222(10) 0.8585(5) 0.043(4) Uani 1 1 d . . . . .
H13S H 0.1263 -0.0777 0.8576 0.052 Uiso 1 1 calc R U . . .
H13T H 0.1510 0.0140 0.8540 0.052 Uiso 1 1 calc R U . . .
C139 C 0.0387(8) -0.0103(12) 0.8198(5) 0.049(4) Uani 1 1 d . . . . .
H13U H 0.0195 0.0456 0.8194 0.059 Uiso 1 1 calc R U . . .
H13V H -0.0065 -0.0461 0.8238 0.059 Uiso 1 1 calc R U . . .
C140 C 0.0693(9) -0.0294(11) 0.7749(5) 0.057(4) Uani 1 1 d . . . . .
H14A H 0.1280 -0.0292 0.7801 0.086 Uiso 1 1 calc R U . . .
H14B H 0.0497 0.0109 0.7517 0.086 Uiso 1 1 calc R U . . .
H14C H 0.0500 -0.0822 0.7640 0.086 Uiso 1 1 calc R U . . .
C141 C 0.2082(7) 0.0640(9) 0.9404(5) 0.033(3) Uani 1 1 d . . . . .
H14D H 0.2268 0.0593 0.9101 0.040 Uiso 1 1 calc R U . . .
H14E H 0.2559 0.0602 0.9645 0.040 Uiso 1 1 calc R U . . .
C142 C 0.1705(7) 0.1466(9) 0.9435(4) 0.030(3) Uani 1 1 d . . . . .
H14F H 0.1546 0.1541 0.9744 0.036 Uiso 1 1 calc R U . . .
H14G H 0.1220 0.1514 0.9201 0.036 Uiso 1 1 calc R U . . .
C143 C 0.2321(8) 0.2107(8) 0.9352(5) 0.032(3) Uani 1 1 d . . . . .
H14H H 0.2802 0.2061 0.9589 0.039 Uiso 1 1 calc R U . . .
H14I H 0.2489 0.2021 0.9046 0.039 Uiso 1 1 calc R U . . .
C144 C 0.1966(8) 0.2931(12) 0.9370(6) 0.048(3) Uani 1 1 d . . . . .
H14J H 0.1444 0.2949 0.9172 0.072 Uiso 1 1 calc R U . . .
H14K H 0.2326 0.3323 0.9261 0.072 Uiso 1 1 calc R U . . .
H14L H 0.1898 0.3056 0.9688 0.072 Uiso 1 1 calc R U . . .
C145 C 0.1190(8) -0.0026(9) 0.9904(5) 0.036(3) Uani 1 1 d . . . . .
H14M H 0.0815 0.0431 0.9886 0.044 Uiso 1 1 calc R U . . .
H14N H 0.0875 -0.0517 0.9932 0.044 Uiso 1 1 calc R U . . .
C146 C 0.1792(8) 0.0063(9) 1.0332(5) 0.038(3) Uani 1 1 d . . . . .
H14O H 0.2013 0.0612 1.0349 0.045 Uiso 1 1 calc R U . . .
H14P H 0.2241 -0.0315 1.0321 0.045 Uiso 1 1 calc R U . . .
C147 C 0.1401(9) -0.0104(10) 1.0756(5) 0.046(4) Uani 1 1 d . . . . .
H14Q H 0.1174 -0.0651 1.0733 0.056 Uiso 1 1 calc R U . . .
H14R H 0.0952 0.0274 1.0762 0.056 Uiso 1 1 calc R U . . .
C148 C 0.1978(10) -0.0031(11) 1.1206(5) 0.050(4) Uani 1 1 d . . . . .
H14S H 0.2457 -0.0353 1.1187 0.074 Uiso 1 1 calc R U . . .
H14T H 0.1716 -0.0221 1.1462 0.074 Uiso 1 1 calc R U . . .
H14U H 0.2133 0.0530 1.1258 0.074 Uiso 1 1 calc R U . . .
C149 C 0.2037(8) -0.0821(9) 0.9455(5) 0.035(3) Uani 1 1 d . . . . .
H14V H 0.2221 -0.0856 0.9150 0.042 Uiso 1 1 calc R U . . .
H14W H 0.2520 -0.0762 0.9690 0.042 Uiso 1 1 calc R U . . .
C150 C 0.1633(9) -0.1603(10) 0.9543(7) 0.056(5) Uani 1 1 d . . . . .
H15A H 0.1088 -0.1615 0.9362 0.068 Uiso 1 1 calc R U . . .
H15B H 0.1581 -0.1642 0.9874 0.068 Uiso 1 1 calc R U . . .
C151 C 0.2119(10) -0.2320(10) 0.9406(7) 0.053(4) Uani 1 1 d . . . . .
H15C H 0.2695 -0.2226 0.9515 0.064 Uiso 1 1 calc R U . . .
H15D H 0.1958 -0.2805 0.9562 0.064 Uiso 1 1 calc R U . . .
C152 C 0.2000(11) -0.2457(13) 0.8903(7) 0.074(6) Uani 1 1 d . . . . .
H15E H 0.1427 -0.2527 0.8791 0.111 Uiso 1 1 calc R U . . .
H15F H 0.2292 -0.2938 0.8835 0.111 Uiso 1 1 calc R U . . .
H15G H 0.2201 -0.1996 0.8749 0.111 Uiso 1 1 calc R U . . .
Cl5 Cl 0.1326(3) 0.1820(3) 0.80887(17) 0.0592(14) Uani 0.872(9) 1 d . . P . .
Cl6 Cl 0.1566(3) 0.4153(3) 0.7521(2) 0.0637(16) Uani 0.872(9) 1 d . . P . .
C153 C 0.1540(11) 0.2834(10) 0.8074(6) 0.049(3) Uani 0.872(9) 1 d . . P . .
H15H H 0.1228 0.3132 0.8278 0.059 Uiso 0.872(9) 1 calc R U P . .
H15I H 0.2117 0.2928 0.8181 0.059 Uiso 0.872(9) 1 calc R U P . .
C154 C 0.1314(11) 0.3122(8) 0.7568(6) 0.049(3) Uani 0.872(9) 1 d . . P . .
H15J H 0.0732 0.3048 0.7468 0.059 Uiso 0.872(9) 1 calc R U P . .
H15K H 0.1604 0.2799 0.7364 0.059 Uiso 0.872(9) 1 calc R U P . .
Cl7 Cl 0.6330(5) 0.3937(5) 0.72499(19) 0.107(3) Uani 0.796(9) 1 d . . P . .
Cl8 Cl 0.6166(3) 0.2748(4) 0.8129(2) 0.0675(18) Uani 0.796(9) 1 d . . P . .
C155 C 0.6918(15) 0.3964(13) 0.7762(8) 0.067(7) Uani 0.796(9) 1 d . . P . .
H15L H 0.6676 0.4328 0.7968 0.080 Uiso 0.796(9) 1 calc R U P . .
H15M H 0.7445 0.4189 0.7720 0.080 Uiso 0.796(9) 1 calc R U P . .
C156 C 0.7069(13) 0.303(2) 0.8028(8) 0.119(16) Uani 0.796(9) 1 d . . P . .
H15N H 0.7287 0.2648 0.7824 0.142 Uiso 0.796(9) 1 calc R U P . .
H15O H 0.7446 0.3077 0.8320 0.142 Uiso 0.796(9) 1 calc R U P . .
Cl9 Cl 0.3788(3) 0.4094(3) 0.29889(16) 0.0573(13) Uani 0.867(8) 1 d . . P . .
Cl10 Cl 0.3913(3) 0.1739(3) 0.24389(16) 0.0578(14) Uani 0.867(8) 1 d . . P . .
C157 C 0.3963(10) 0.3045(11) 0.2985(7) 0.062(6) Uani 0.867(8) 1 d . . P . .
H15P H 0.4534 0.2927 0.3096 0.074 Uiso 0.867(8) 1 calc R U P . .
H15Q H 0.3632 0.2769 0.3188 0.074 Uiso 0.867(8) 1 calc R U P . .
C158 C 0.3728(10) 0.2766(12) 0.2477(5) 0.056(5) Uani 0.867(8) 1 d . . P . .
H15R H 0.4045 0.3063 0.2276 0.067 Uiso 0.867(8) 1 calc R U P . .
H15S H 0.3154 0.2876 0.2373 0.067 Uiso 0.867(8) 1 calc R U P . .
Cl11 Cl 0.1227(2) -0.1819(3) 0.67422(14) 0.0436(11) Uani 0.808(8) 1 d . . P . .
Cl12 Cl 0.1040(3) -0.2739(3) 0.77111(16) 0.0580(15) Uani 0.808(8) 1 d . . P . .
C159 C 0.0317(8) -0.2165(9) 0.6900(5) 0.035(3) Uani 0.808(8) 1 d . . P . .
H15T H 0.0089 -0.1745 0.7079 0.042 Uiso 0.808(8) 1 calc R U P . .
H15U H -0.0070 -0.2269 0.6617 0.042 Uiso 0.808(8) 1 calc R U P . .
C160 C 0.0432(9) -0.2912(9) 0.7182(5) 0.032(3) Uani 0.808(8) 1 d . . P . .
H16A H 0.0682 -0.3326 0.7008 0.039 Uiso 0.808(8) 1 calc R U P . .
H16B H -0.0096 -0.3114 0.7238 0.039 Uiso 0.808(8) 1 calc R U P . .

loop_
_atom_site_aniso_label
_atom_site_aniso_U_11
_atom_site_aniso_U_22
_atom_site_aniso_U_33
_atom_site_aniso_U_23
_atom_site_aniso_U_13
_atom_site_aniso_U_12
Pt1 0.0394(2) 0.0264(2) 0.0193(2) -0.0005(2) 0.00378(16) -0.0079(2)
Pt2 0.0397(2) 0.0219(2) 0.0186(2) 0.0019(2) 0.00305(16) 0.0088(2)
Pt3 0.0369(2) 0.0252(3) 0.0195(2) 0.00210(18) 0.00293(16) 0.0133(2)
Pt4 0.0415(3) 0.0233(2) 0.0209(2) -0.00086(17) 0.00285(18) -0.0081(2)
Cl1 0.0245(13) 0.0251(14) 0.0284(14) 0.0026(11) -0.0019(10) -0.0007(11)
Cl2 0.0295(13) 0.0256(15) 0.0264(13) -0.0015(11) 0.0002(10) 0.0044(11)
Cl3 0.0266(13) 0.0243(14) 0.0290(14) 0.0005(11) -0.0009(11) 0.0001(11)
Cl4 0.0233(12) 0.0252(14) 0.0291(14) 0.0026(11) -0.0004(10) -0.0028(11)
F1 0.073(6) 0.052(7) 0.029(4) 0.006(3) -0.004(4) -0.008(5)
F2 0.092(7) 0.044(5) 0.036(4) -0.013(4) 0.005(4) -0.007(5)
F3 0.065(5) 0.060(7) 0.034(4) 0.000(4) -0.012(4) 0.008(5)
F4 0.108(9) 0.078(8) 0.038(5) 0.036(5) -0.002(5) -0.019(7)
F5 0.055(4) 0.060(6) 0.024(3) 0.001(4) -0.007(3) 0.003(4)
F6 0.095(8) 0.055(6) 0.040(5) 0.021(5) -0.004(5) -0.018(6)
F7 0.107(7) 0.054(8) 0.026(4) 0.009(4) -0.023(4) -0.024(6)
F8 0.094(8) 0.055(6) 0.039(5) -0.023(4) 0.008(5) 0.001(6)
N1 0.023(5) 0.042(7) 0.025(5) 0.012(5) 0.002(4) 0.000(5)
N2 0.031(5) 0.026(5) 0.021(5) 0.003(5) -0.003(4) -0.002(5)
N3 0.037(6) 0.021(5) 0.025(5) -0.003(4) 0.013(4) -0.001(4)
N4 0.025(5) 0.038(6) 0.023(5) -0.005(5) 0.002(4) -0.001(4)
N5 0.030(5) 0.026(5) 0.017(5) -0.001(4) 0.000(4) -0.009(4)
N6 0.049(6) 0.030(6) 0.011(4) 0.006(4) 0.007(4) 0.010(5)
N7 0.023(5) 0.026(6) 0.031(5) -0.006(4) 0.000(4) -0.004(4)
N8 0.027(4) 0.021(5) 0.026(5) 0.000(4) 0.004(4) -0.003(4)
N9 0.021(4) 0.041(7) 0.020(4) 0.005(4) 0.004(4) 0.017(4)
N10 0.022(5) 0.023(5) 0.028(5) 0.001(4) 0.001(4) -0.004(4)
N11 0.028(4) 0.022(5) 0.026(5) -0.006(5) 0.001(3) 0.002(5)
N12 0.041(6) 0.018(5) 0.032(5) -0.002(4) 0.012(5) -0.012(4)
N13 0.024(5) 0.024(5) 0.039(6) -0.007(4) 0.003(4) 0.006(4)
N14 0.018(4) 0.029(6) 0.026(5) -0.005(4) 0.007(4) -0.002(4)
N15 0.021(5) 0.041(7) 0.060(8) 0.014(6) 0.000(5) -0.003(5)
N16 0.030(5) 0.041(7) 0.040(6) -0.008(5) 0.005(5) 0.006(5)
O1 0.032(4) 0.035(5) 0.019(4) -0.005(4) -0.009(3) 0.007(4)
O2 0.031(4) 0.016(5) 0.022(4) -0.004(3) 0.004(3) 0.005(3)
O3 0.046(5) 0.017(4) 0.021(4) 0.002(3) -0.004(3) -0.008(4)
O4 0.038(4) 0.023(5) 0.015(4) 0.006(3) -0.002(3) -0.002(3)
O5 0.042(5) 0.012(4) 0.029(4) 0.001(3) -0.004(4) -0.003(4)
O6 0.039(4) 0.018(5) 0.019(4) 0.001(3) 0.001(3) -0.003(3)
O7 0.070(7) 0.024(5) 0.026(4) -0.001(4) 0.004(4) -0.010(5)
O8 0.036(4) 0.029(4) 0.022(4) 0.012(4) 0.001(3) -0.010(4)
C1 0.020(5) 0.032(7) 0.043(7) 0.008(6) 0.002(5) 0.001(5)
C2 0.049(8) 0.045(9) 0.029(7) 0.010(6) -0.005(6) 0.004(7)
C3 0.047(8) 0.044(8) 0.026(6) 0.003(6) -0.009(6) 0.009(7)
C4 0.027(6) 0.029(6) 0.025(6) 0.005(5) -0.002(5) -0.003(5)
C5 0.032(6) 0.028(6) 0.019(5) 0.002(5) 0.000(5) -0.007(5)
C6 0.017(5) 0.023(6) 0.022(5) 0.000(5) 0.000(4) -0.003(4)
C7 0.014(5) 0.030(6) 0.025(6) 0.003(5) 0.003(4) -0.008(4)
C8 0.022(5) 0.029(6) 0.018(6) 0.000(5) 0.006(4) 0.000(5)
C9 0.029(6) 0.024(6) 0.018(5) 0.004(5) -0.001(4) 0.000(5)
C10 0.039(7) 0.032(7) 0.013(5) -0.001(5) -0.008(5) 0.009(5)
C11 0.030(6) 0.041(8) 0.022(6) 0.007(5) 0.001(5) 0.002(5)
C12 0.034(6) 0.030(7) 0.022(6) 0.001(5) 0.007(5) -0.009(5)
C13 0.051(8) 0.025(7) 0.044(8) -0.008(6) 0.015(6) -0.001(6)
C14 0.070(11) 0.044(10) 0.056(10) -0.017(8) 0.023(8) 0.003(8)
C15 0.063(9) 0.024(7) 0.032(7) -0.014(5) 0.015(6) -0.018(6)
C16 0.039(7) 0.028(7) 0.034(7) -0.007(5) 0.014(5) -0.017(6)
C17 0.048(8) 0.032(7) 0.030(7) -0.007(6) 0.010(6) -0.010(6)
C18 0.065(9) 0.037(8) 0.031(7) -0.019(6) 0.013(6) -0.018(7)
C19 0.068(10) 0.044(9) 0.025(7) -0.004(6) 0.005(6) -0.014(8)
C20 0.060(8) 0.035(7) 0.021(6) 0.006(5) 0.001(6) -0.009(6)
C21 0.058(8) 0.017(8) 0.032(6) 0.004(4) -0.002(6) -0.014(5)
C22 0.050(8) 0.033(7) 0.018(5) -0.002(5) 0.008(5) -0.007(6)
C23 0.031(6) 0.031(7) 0.030(6) -0.005(5) 0.002(5) -0.002(5)
C24 0.039(7) 0.040(8) 0.032(7) -0.016(6) -0.006(5) 0.005(6)
C25 0.038(7) 0.038(8) 0.031(7) -0.008(6) -0.005(5) 0.003(6)
C26 0.027(6) 0.028(6) 0.024(6) -0.006(5) -0.003(4) 0.004(5)
C27 0.025(6) 0.024(6) 0.030(6) 0.001(5) 0.002(5) 0.002(5)
C28 0.024(5) 0.025(6) 0.018(5) -0.001(4) 0.003(4) 0.002(5)
C29 0.033(6) 0.031(7) 0.023(6) 0.001(5) 0.014(5) 0.009(5)
C30 0.017(5) 0.021(6) 0.024(6) 0.001(5) 0.004(4) 0.006(4)
C31 0.027(5) 0.020(6) 0.017(5) 0.001(4) -0.001(4) -0.001(4)
C32 0.045(7) 0.031(7) 0.015(5) -0.002(5) -0.010(5) -0.006(6)
C33 0.034(6) 0.033(8) 0.024(6) 0.000(6) -0.002(5) 0.002(5)
C34 0.035(6) 0.030(7) 0.026(6) 0.009(5) 0.013(5) 0.005(5)
C35 0.037(7) 0.027(7) 0.046(8) 0.009(6) 0.011(6) 0.002(6)
C36 0.055(9) 0.035(8) 0.051(9) 0.013(7) 0.023(7) -0.003(7)
C37 0.054(9) 0.031(8) 0.044(8) 0.018(7) 0.016(7) 0.008(7)
C38 0.045(7) 0.036(8) 0.031(7) 0.009(6) 0.018(6) 0.018(6)
C39 0.053(8) 0.037(8) 0.028(7) 0.009(6) 0.014(6) 0.008(7)
C40 0.069(10) 0.049(9) 0.029(7) 0.024(7) 0.008(7) 0.001(8)
C41 0.088(12) 0.057(11) 0.019(7) 0.007(7) 0.000(7) 0.015(9)
C42 0.058(8) 0.047(9) 0.024(6) -0.002(6) -0.004(6) 0.018(7)
C43 0.045(6) 0.026(8) 0.028(6) -0.003(5) 0.007(5) 0.009(5)
C44 0.055(7) 0.013(5) 0.015(5) 0.003(4) 0.006(5) 0.010(5)
C45 0.027(6) 0.035(7) 0.031(6) -0.012(5) -0.001(5) 0.000(5)
C46 0.033(6) 0.035(8) 0.030(6) -0.005(5) -0.001(5) -0.001(5)
C47 0.032(6) 0.034(7) 0.025(6) 0.000(5) -0.004(5) 0.011(5)
C48 0.031(6) 0.030(7) 0.024(6) -0.001(5) 0.000(5) 0.011(5)
C49 0.023(5) 0.035(7) 0.023(6) -0.002(5) -0.001(4) 0.005(5)
C50 0.022(5) 0.026(6) 0.024(6) -0.004(5) 0.000(4) 0.007(5)
C51 0.023(5) 0.026(6) 0.013(5) -0.001(4) -0.001(4) 0.006(5)
C52 0.024(5) 0.024(6) 0.020(6) -0.005(5) -0.003(4) 0.004(5)
C53 0.033(6) 0.030(7) 0.022(6) 0.003(5) 0.001(5) -0.002(5)
C54 0.039(7) 0.036(8) 0.031(7) 0.003(6) -0.002(5) 0.003(6)
C55 0.034(6) 0.031(7) 0.018(5) -0.003(5) -0.004(4) 0.004(5)
C56 0.030(6) 0.036(8) 0.034(7) 0.004(6) 0.011(5) 0.012(5)
C57 0.030(6) 0.038(8) 0.031(6) 0.009(6) 0.007(5) 0.006(6)
C58 0.047(8) 0.034(8) 0.050(9) 0.011(7) 0.010(7) 0.001(6)
C59 0.072(11) 0.040(9) 0.032(7) 0.003(7) 0.004(7) -0.009(8)
C60 0.037(7) 0.036(7) 0.027(6) 0.007(5) 0.001(5) 0.007(6)
C61 0.049(8) 0.031(7) 0.024(6) 0.000(5) 0.008(5) 0.010(6)
C62 0.056(9) 0.044(9) 0.039(8) 0.010(7) 0.010(7) 0.002(7)
C63 0.054(8) 0.036(8) 0.021(6) 0.008(5) 0.000(5) 0.006(6)
C64 0.049(7) 0.033(8) 0.022(6) -0.003(5) 0.001(5) 0.005(6)
C65 0.044(7) 0.037(9) 0.030(6) 0.000(6) -0.003(5) 0.006(6)
C66 0.035(6) 0.035(6) 0.024(6) -0.002(6) 0.008(5) 0.004(6)
C67 0.024(6) 0.031(7) 0.036(7) 0.010(5) 0.003(5) 0.004(5)
C68 0.045(8) 0.058(11) 0.036(8) 0.004(7) -0.004(6) 0.015(8)
C69 0.052(8) 0.043(9) 0.032(7) -0.001(6) -0.009(6) -0.007(7)
C70 0.033(6) 0.029(7) 0.026(6) 0.000(5) -0.003(5) 0.001(5)
C71 0.033(6) 0.021(6) 0.030(6) 0.007(5) -0.004(5) -0.004(5)
C72 0.021(5) 0.027(6) 0.024(6) 0.000(5) 0.000(4) -0.005(5)
C73 0.018(5) 0.027(6) 0.008(5) -0.007(4) -0.004(4) -0.001(4)
C74 0.025(6) 0.027(6) 0.021(6) 0.004(5) 0.004(4) 0.000(5)
C75 0.029(6) 0.028(7) 0.030(6) -0.001(5) 0.001(5) 0.002(5)
C76 0.036(7) 0.035(8) 0.028(7) -0.010(6) -0.002(5) -0.005(6)
C77 0.030(5) 0.033(7) 0.019(5) 0.005(5) -0.004(4) -0.002(5)
C78 0.027(6) 0.027(7) 0.034(6) 0.001(5) 0.009(5) -0.005(5)
C79 0.030(6) 0.035(7) 0.033(6) -0.004(6) 0.013(5) -0.005(5)
C80 0.050(8) 0.027(7) 0.046(8) -0.007(6) 0.017(6) 0.000(6)
C81 0.061(10) 0.037(9) 0.045(8) -0.007(7) 0.018(7) 0.006(7)
C82 0.046(8) 0.033(7) 0.031(7) -0.010(6) 0.005(6) -0.009(6)
C83 0.050(8) 0.031(7) 0.025(6) -0.002(5) 0.004(5) -0.018(6)
C84 0.051(8) 0.048(10) 0.038(8) 0.005(7) 0.006(6) -0.006(7)
C85 0.082(12) 0.060(11) 0.026(7) -0.015(7) 0.013(7) -0.034(10)
C86 0.055(9) 0.045(9) 0.030(7) 0.015(6) -0.001(6) -0.002(7)
C87 0.081(10) 0.016(8) 0.030(7) -0.004(4) 0.016(7) -0.010(6)
C88 0.043(7) 0.040(8) 0.025(6) 0.010(6) 0.006(5) -0.016(6)
C89 0.023(6) 0.033(7) 0.035(6) -0.006(5) -0.002(5) 0.000(5)
C90 0.030(6) 0.051(9) 0.045(8) -0.001(7) 0.001(6) 0.005(6)
C91 0.034(6) 0.055(9) 0.026(6) -0.006(6) 0.011(5) -0.005(6)
C92 0.073(13) 0.073(14) 0.053(10) -0.001(9) 0.026(9) 0.017(10)
C93 0.020(5) 0.032(7) 0.030(6) -0.003(5) 0.003(4) 0.005(5)
C94 0.022(5) 0.030(7) 0.030(6) 0.002(5) 0.003(5) 0.008(5)
C95 0.056(9) 0.032(8) 0.048(8) 0.007(7) 0.013(7) 0.007(7)
C96 0.050(8) 0.031(9) 0.080(11) 0.010(8) 0.031(8) 0.005(7)
C97 0.026(6) 0.030(7) 0.042(7) -0.003(6) 0.010(5) 0.006(5)
C98 0.028(6) 0.034(7) 0.036(7) -0.008(6) 0.010(5) -0.003(5)
C99 0.037(7) 0.035(8) 0.052(8) -0.003(7) 0.018(6) -0.008(6)
C100 0.064(10) 0.051(10) 0.037(8) -0.011(7) 0.020(7) -0.013(8)
C101 0.009(4) 0.026(6) 0.048(7) -0.012(5) 0.000(4) 0.000(4)
C102 0.030(6) 0.031(7) 0.063(9) -0.015(7) 0.013(6) -0.003(6)
C103 0.033(6) 0.028(7) 0.057(8) -0.010(6) 0.014(6) 0.006(5)
C104 0.066(10) 0.040(10) 0.085(12) -0.024(9) 0.025(9) -0.017(8)
C105 0.022(5) 0.031(7) 0.029(6) 0.004(5) 0.007(4) -0.002(5)
C106 0.032(6) 0.030(7) 0.026(6) 0.008(5) 0.013(5) 0.003(5)
C107 0.028(6) 0.037(7) 0.034(6) 0.006(6) 0.012(5) 0.001(5)
C108 0.045(8) 0.041(8) 0.032(7) 0.004(6) 0.010(6) -0.009(7)
C109 0.029(6) 0.022(6) 0.040(7) -0.001(5) 0.005(5) 0.002(5)
C110 0.031(6) 0.026(7) 0.070(10) -0.001(7) 0.010(6) -0.002(5)
C111 0.039(7) 0.034(9) 0.073(10) -0.006(8) 0.010(7) -0.003(6)
C112 0.073(11) 0.032(8) 0.073(11) -0.020(8) 0.032(9) -0.011(8)
C113 0.020(5) 0.039(8) 0.035(6) -0.013(6) 0.004(5) 0.001(5)
C114 0.020(5) 0.060(10) 0.028(6) -0.021(6) 0.003(5) 0.001(6)
C115 0.053(8) 0.046(9) 0.030(7) 0.000(6) -0.005(6) -0.005(7)
C116 0.048(9) 0.065(11) 0.034(7) 0.000(7) 0.013(7) 0.004(8)
C117 0.027(6) 0.026(6) 0.024(5) -0.001(5) 0.005(4) -0.004(5)
C118 0.019(5) 0.038(8) 0.032(7) -0.004(6) 0.005(5) -0.003(5)
C119 0.028(6) 0.029(7) 0.047(8) -0.004(6) 0.018(6) 0.003(5)
C120 0.047(7) 0.028(9) 0.050(8) -0.009(6) 0.016(6) -0.001(6)
C121 0.021(7) 0.061(12) 0.113(16) 0.037(11) -0.030(8) -0.014(7)
C122 0.086(15) 0.101(19) 0.079(15) 0.007(13) -0.031(12) -0.011(14)
C123 0.104(17) 0.100(19) 0.116(18) 0.055(16) 0.083(16) 0.052(15)
C124 0.071(14) 0.087(17) 0.15(2) -0.030(16) -0.064(15) 0.016(12)
C125 0.028(7) 0.043(9) 0.052(9) 0.013(7) 0.004(6) -0.011(6)
C126 0.031(6) 0.043(10) 0.067(9) 0.019(7) 0.010(6) 0.007(6)
C127 0.041(8) 0.045(9) 0.071(11) 0.007(8) 0.014(7) 0.008(7)
C128 0.072(12) 0.038(10) 0.101(15) 0.025(10) 0.014(11) 0.008(9)
C129 0.032(7) 0.046(9) 0.079(11) 0.031(8) 0.033(7) 0.012(6)
C130 0.049(8) 0.048(9) 0.041(7) 0.011(7) 0.028(6) 0.010(7)
C131 0.079(11) 0.024(7) 0.071(11) -0.001(7) 0.058(10) 0.004(7)
C132 0.109(15) 0.040(9) 0.063(11) 0.015(8) 0.053(11) 0.021(10)
C133 0.030(6) 0.043(8) 0.029(6) 0.001(6) 0.005(5) 0.003(6)
C134 0.026(6) 0.048(9) 0.042(8) 0.006(7) 0.005(5) -0.002(6)
C135 0.024(6) 0.050(9) 0.044(8) 0.004(7) 0.011(5) -0.018(6)
C136 0.057(9) 0.052(9) 0.053(9) -0.021(8) 0.019(7) -0.015(8)
C137 0.031(6) 0.038(8) 0.041(7) -0.004(6) 0.002(5) -0.006(6)
C138 0.035(7) 0.053(10) 0.044(8) 0.016(7) 0.008(6) -0.003(6)
C139 0.031(7) 0.081(13) 0.039(7) -0.016(8) 0.013(6) -0.012(7)
C140 0.044(8) 0.068(11) 0.059(9) -0.001(8) 0.000(7) 0.009(8)
C141 0.017(5) 0.037(7) 0.047(8) 0.003(6) 0.006(5) 0.003(5)
C142 0.021(5) 0.038(7) 0.031(7) 0.001(5) 0.006(5) 0.006(5)
C143 0.038(7) 0.026(7) 0.032(6) 0.003(5) 0.007(5) 0.001(5)
C144 0.036(6) 0.044(8) 0.068(10) 0.007(9) 0.019(6) 0.011(7)
C145 0.029(6) 0.034(7) 0.050(8) -0.003(6) 0.019(6) 0.003(5)
C146 0.034(7) 0.035(8) 0.047(8) -0.001(6) 0.017(6) -0.005(6)
C147 0.053(9) 0.035(8) 0.057(9) 0.000(7) 0.026(7) 0.001(7)
C148 0.063(10) 0.055(10) 0.035(7) -0.003(7) 0.020(7) -0.008(8)
C149 0.026(6) 0.034(7) 0.048(8) -0.001(6) 0.013(5) 0.008(5)
C150 0.045(8) 0.034(9) 0.095(13) -0.001(8) 0.030(8) 0.002(7)
C151 0.044(8) 0.032(8) 0.085(12) -0.011(8) 0.011(8) 0.002(6)
C152 0.050(9) 0.057(12) 0.114(17) -0.031(12) 0.008(10) -0.022(9)
Cl5 0.072(3) 0.035(2) 0.073(3) 0.005(2) 0.019(2) -0.003(2)
Cl6 0.065(3) 0.036(2) 0.101(4) 0.015(2) 0.046(3) 0.002(2)
C153 0.063(7) 0.019(6) 0.061(7) -0.004(5) -0.005(6) 0.006(5)
C154 0.063(7) 0.019(6) 0.061(7) -0.004(5) -0.005(6) 0.006(5)
Cl7 0.144(7) 0.130(7) 0.043(3) 0.018(3) 0.006(3) -0.084(6)
Cl8 0.064(3) 0.064(4) 0.082(4) 0.014(3) 0.035(3) -0.002(3)
C155 0.089(16) 0.046(12) 0.081(15) -0.019(11) 0.063(13) -0.025(11)
C156 0.051(12) 0.22(4) 0.080(16) -0.07(2) 0.007(11) 0.06(2)
Cl9 0.071(3) 0.045(3) 0.058(3) -0.002(2) 0.016(2) -0.010(2)
Cl10 0.064(3) 0.056(3) 0.061(3) -0.005(2) 0.033(2) 0.008(2)
C157 0.049(9) 0.051(14) 0.075(13) 0.028(9) -0.026(9) -0.017(9)
C158 0.048(9) 0.072(14) 0.050(9) 0.018(9) 0.020(7) -0.008(9)
Cl11 0.043(2) 0.043(2) 0.047(2) 0.0077(18) 0.0151(17) -0.0030(18)
Cl12 0.072(3) 0.053(3) 0.044(2) 0.018(2) -0.006(2) -0.016(2)
C159 0.034(7) 0.023(8) 0.049(8) -0.007(7) 0.012(6) -0.011(6)
C160 0.038(8) 0.027(8) 0.033(7) 0.002(6) 0.008(6) -0.013(6)

loop_
_atom_type_symbol
_atom_type_description
_atom_type_scat_dispersion_real
_atom_type_scat_dispersion_imag
_atom_type_scat_source
C C 0.0045 0.0022 'International Tables Vol C Tables 4.2.6.8 and 6.1.1.4'
H H 0.0000 0.0000 'International Tables Vol C Tables 4.2.6.8 and 6.1.1.4'
Cl Cl 0.1812 0.2072 'International Tables Vol C Tables 4.2.6.8 and 6.1.1.4'
F F 0.0231 0.0137 'International Tables Vol C Tables 4.2.6.8 and 6.1.1.4'
N N 0.0085 0.0044 'International Tables Vol C Tables 4.2.6.8 and 6.1.1.4'
O O 0.0146 0.0081 'International Tables Vol C Tables 4.2.6.8 and 6.1.1.4'
Pt Pt -3.3179 10.3664 'International Tables Vol C Tables 4.2.6.8 and 6.1.1.4'

loop_
_geom_angle_atom_site_label_1
_geom_angle_atom_site_label_2
_geom_angle_atom_site_label_3
_geom_angle
_geom_angle_site_symmetry_1
_geom_angle_site_symmetry_3
_geom_angle_publ_flag
C22 Pt1 O1 93.6(5) . . ?
C22 Pt1 N3 81.4(5) . . ?
O1 Pt1 N3 174.7(4) . . ?
C22 Pt1 O2 173.4(5) . . ?
O1 Pt1 O2 92.0(3) . . ?
N3 Pt1 O2 93.0(4) . . ?
C44 Pt2 N6 82.1(5) . . ?
C44 Pt2 O3 93.5(5) . . ?
N6 Pt2 O3 174.7(4) . . ?
C44 Pt2 O4 174.0(4) . . ?
N6 Pt2 O4 92.1(4) . . ?
O3 Pt2 O4 92.3(3) . . ?
N9 Pt3 C66 83.2(5) . . ?
N9 Pt3 O5 174.6(4) . . ?
C66 Pt3 O5 92.3(5) . . ?
N9 Pt3 O6 92.9(4) . . ?
C66 Pt3 O6 175.6(5) . . ?
O5 Pt3 O6 91.7(3) . . ?
O7 Pt4 C88 93.3(5) . . ?
O7 Pt4 N12 174.2(4) . . ?
C88 Pt4 N12 81.7(5) . . ?
O7 Pt4 O8 91.4(4) . . ?
C88 Pt4 O8 174.7(5) . . ?
N12 Pt4 O8 93.7(4) . . ?
C1 N1 C4 108.8(10) . . ?
C1 N1 H1 125.6 . . ?
C4 N1 H1 125.6 . . ?
C11 N2 C8 109.2(12) . . ?
C11 N2 H2 125.4 . . ?
C8 N2 H2 125.4 . . ?
C12 N3 C16 121.2(12) . . ?
C12 N3 Pt1 122.2(9) . . ?
C16 N3 Pt1 116.6(9) . . ?
C23 N4 C26 107.3(10) . . ?
C23 N4 H4 126.3 . . ?
C26 N4 H4 126.3 . . ?
C33 N5 C30 109.8(11) . . ?
C33 N5 H5 125.1 . . ?
C30 N5 H5 125.1 . . ?
C34 N6 C38 119.4(12) . . ?
C34 N6 Pt2 123.7(8) . . ?
C38 N6 Pt2 116.9(9) . . ?
C48 N7 C45 110.3(10) . . ?
C48 N7 H7 124.9 . . ?
C45 N7 H7 124.9 . . ?
C52 N8 C55 109.3(10) . . ?
C52 N8 H8 125.4 . . ?
C55 N8 H8 125.4 . . ?
C56 N9 C60 118.2(12) . . ?
C56 N9 Pt3 125.0(9) . . ?
C60 N9 Pt3 116.7(9) . . ?
C67 N10 C70 109.7(10) . . ?
C67 N10 H10 125.2 . . ?
C70 N10 H10 125.2 . . ?
C77 N11 C74 110.4(11) . . ?
C77 N11 H11 124.8 . . ?
C74 N11 H11 124.8 . . ?
C78 N12 C82 121.0(12) . . ?
C78 N12 Pt4 123.0(9) . . ?
C82 N12 Pt4 115.8(9) . . ?
C97 N13 C93 112.3(10) . . ?
C97 N13 C101 110.0(11) . . ?
C93 N13 C101 107.4(9) . . ?
C97 N13 C89 108.5(9) . . ?
C93 N13 C89 108.9(10) . . ?
C101 N13 C89 109.8(10) . . ?
C105 N14 C109 112.1(10) . . ?
C105 N14 C113 107.4(8) . . ?
C109 N14 C113 110.4(10) . . ?
C105 N14 C117 109.5(9) . . ?
C109 N14 C117 106.2(9) . . ?
C113 N14 C117 111.2(10) . . ?
C121 N15 C125 112.0(12) . . ?
C121 N15 C133 112.7(13) . . ?
C125 N15 C133 105.7(10) . . ?
C121 N15 C129 106.0(12) . . ?
C125 N15 C129 110.7(12) . . ?
C133 N15 C129 109.7(11) . . ?
C145 N16 C149 109.7(11) . . ?
C145 N16 C141 112.1(11) . . ?
C149 N16 C141 107.0(10) . . ?
C145 N16 C137 108.8(10) . . ?
C149 N16 C137 110.6(11) . . ?
C141 N16 C137 108.6(11) . . ?
C5 O1 Pt1 125.5(7) . . ?
C7 O2 Pt1 123.4(8) . . ?
C27 O3 Pt2 124.4(8) . . ?
C29 O4 Pt2 122.8(8) . . ?
C49 O5 Pt3 122.8(8) . . ?
C51 O6 Pt3 123.5(7) . . ?
C71 O7 Pt4 125.2(8) . . ?
C73 O8 Pt4 124.8(8) . . ?
N1 C1 C2 107.5(13) . . ?
N1 C1 H1A 126.2 . . ?
C2 C1 H1A 126.2 . . ?
C1 C2 C3 107.7(13) . . ?
C1 C2 H2A 126.2 . . ?
C3 C2 H2A 126.2 . . ?
C4 C3 C2 107.9(13) . . ?
C4 C3 H3 126.1 . . ?
C2 C3 H3 126.1 . . ?
C3 C4 N1 108.1(12) . . ?
C3 C4 C5 128.1(13) . . ?
N1 C4 C5 123.7(11) . . ?
O1 C5 C6 126.4(12) . . ?
O1 C5 C4 113.6(10) . . ?
C6 C5 C4 120.0(12) . . ?
C5 C6 C7 126.1(12) . . ?
C5 C6 H6 116.9 . . ?
C7 C6 H6 116.9 . . ?
O2 C7 C6 126.0(11) . . ?
O2 C7 C8 115.4(11) . . ?
C6 C7 C8 118.6(12) . . ?
N2 C8 C9 109.3(10) . . ?
N2 C8 C7 120.8(11) . . ?
C9 C8 C7 129.9(12) . . ?
C8 C9 C10 106.5(11) . . ?
C8 C9 H9 126.7 . . ?
C10 C9 H9 126.7 . . ?
C11 C10 C9 105.8(11) . . ?
C11 C10 H10A 127.1 . . ?
C9 C10 H10A 127.1 . . ?
N2 C11 C10 109.1(12) . . ?
N2 C11 H11A 125.4 . . ?
C10 C11 H11A 125.4 . . ?
N3 C12 C13 122.7(13) . . ?
N3 C12 H12 118.6 . . ?
C13 C12 H12 118.6 . . ?
C12 C13 C14 116.0(15) . . ?
C12 C13 H13 122.0 . . ?
C14 C13 H13 122.0 . . ?
C15 C14 C13 120.0(16) . . ?
C15 C14 H14 120.0 . . ?
C13 C14 H14 120.0 . . ?
C16 C15 C14 120.5(14) . . ?
C16 C15 H15 119.7 . . ?
C14 C15 H15 119.7 . . ?
C15 C16 N3 119.4(13) . . ?
C15 C16 C17 128.0(13) . . ?
N3 C16 C17 112.6(13) . . ?
C18 C17 C22 118.4(14) . . ?
C18 C17 C16 126.5(14) . . ?
C22 C17 C16 115.0(12) . . ?
C19 C18 F2 117.1(12) . . ?
C19 C18 C17 123.8(15) . . ?
F2 C18 C17 119.0(15) . . ?
C18 C19 C20 117.3(13) . . ?
C18 C19 H19 121.4 . . ?
C20 C19 H19 121.4 . . ?
C19 C20 F1 118.9(12) . . ?
C19 C20 C21 124.3(13) . . ?
F1 C20 C21 116.8(13) . . ?
C22 C21 C20 116.5(12) . . ?
C22 C21 H21 121.8 . . ?
C20 C21 H21 121.8 . . ?
C21 C22 C17 119.6(11) . . ?
C21 C22 Pt1 126.2(10) . . ?
C17 C22 Pt1 114.1(10) . . ?
N4 C23 C24 109.7(13) . . ?
N4 C23 H23 125.1 . . ?
C24 C23 H23 125.1 . . ?
C23 C24 C25 106.3(12) . . ?
C23 C24 H24 126.8 . . ?
C25 C24 H24 126.8 . . ?
C26 C25 C24 107.6(13) . . ?
C26 C25 H25 126.2 . . ?
C24 C25 H25 126.2 . . ?
N4 C26 C25 109.1(12) . . ?
N4 C26 C27 122.7(10) . . ?
C25 C26 C27 128.0(13) . . ?
O3 C27 C28 125.3(12) . . ?
O3 C27 C26 114.0(10) . . ?
C28 C27 C26 120.7(12) . . ?
C29 C28 C27 128.5(12) . . ?
C29 C28 H28 115.7 . . ?
C27 C28 H28 115.7 . . ?
O4 C29 C28 124.7(11) . . ?
O4 C29 C30 114.1(12) . . ?
C28 C29 C30 121.1(12) . . ?
N5 C30 C31 109.1(10) . . ?
N5 C30 C29 121.9(11) . . ?
C31 C30 C29 129.0(12) . . ?
C30 C31 C32 106.5(11) . . ?
C30 C31 H31 126.8 . . ?
C32 C31 H31 126.8 . . ?
C33 C32 C31 105.5(11) . . ?
C33 C32 H32 127.3 . . ?
C31 C32 H32 127.3 . . ?
N5 C33 C32 109.0(12) . . ?
N5 C33 H33 125.5 . . ?
C32 C33 H33 125.5 . . ?
N6 C34 C35 122.3(12) . . ?
N6 C34 H34 118.8 . . ?
C35 C34 H34 118.8 . . ?
C36 C35 C34 116.6(14) . . ?
C36 C35 H35 121.7 . . ?
C34 C35 H35 121.7 . . ?
C37 C36 C35 120.5(15) . . ?
C37 C36 H36 119.7 . . ?
C35 C36 H36 119.7 . . ?
C38 C37 C36 121.1(15) . . ?
C38 C37 H37 119.5 . . ?
C36 C37 H37 119.5 . . ?
C37 C38 N6 119.8(14) . . ?
C37 C38 C39 128.3(14) . . ?
N6 C38 C39 111.8(13) . . ?
C40 C39 C44 118.1(14) . . ?
C40 C39 C38 126.5(15) . . ?
C44 C39 C38 115.3(12) . . ?
C41 C40 F4 117.5(13) . . ?
C41 C40 C39 123.8(16) . . ?
F4 C40 C39 118.7(15) . . ?
C40 C41 C42 117.0(13) . . ?
C40 C41 H41 121.5 . . ?
C42 C41 H41 121.5 . . ?
C41 C42 F3 118.3(12) . . ?
C41 C42 C43 124.3(14) . . ?
F3 C42 C43 117.4(14) . . ?
C44 C43 C42 116.3(13) . . ?
C44 C43 H43 121.9 . . ?
C42 C43 H43 121.9 . . ?
C43 C44 C39 120.5(11) . . ?
C43 C44 Pt2 125.8(10) . . ?
C39 C44 Pt2 113.7(10) . . ?
C46 C45 N7 107.9(12) . . ?
C46 C45 H45 126.1 . . ?
N7 C45 H45 126.1 . . ?
C45 C46 C47 107.2(12) . . ?
C45 C46 H46 126.4 . . ?
C47 C46 H46 126.4 . . ?
C48 C47 C46 108.2(12) . . ?
C48 C47 H47 125.9 . . ?
C46 C47 H47 125.9 . . ?
N7 C48 C47 106.4(12) . . ?
N7 C48 C49 123.2(11) . . ?
C47 C48 C49 130.2(12) . . ?
O5 C49 C50 127.4(13) . . ?
O5 C49 C48 111.9(10) . . ?
C50 C49 C48 120.7(12) . . ?
C49 C50 C51 126.3(12) . . ?
C49 C50 H50 116.9 . . ?
C51 C50 H50 116.9 . . ?
O6 C51 C50 126.6(10) . . ?
O6 C51 C52 116.6(11) . . ?
C50 C51 C52 116.9(11) . . ?
N8 C52 C53 108.0(10) . . ?
N8 C52 C51 120.1(11) . . ?
C53 C52 C51 131.8(12) . . ?
C52 C53 C54 106.4(12) . . ?
C52 C53 H53 126.8 . . ?
C54 C53 H53 126.8 . . ?
C55 C54 C53 109.1(13) . . ?
C55 C54 H54 125.5 . . ?
C53 C54 H54 125.5 . . ?
C54 C55 N8 107.3(11) . . ?
C54 C55 H55 126.4 . . ?
N8 C55 H55 126.4 . . ?
N9 C56 C57 124.4(13) . . ?
N9 C56 H56 117.8 . . ?
C57 C56 H56 117.8 . . ?
C58 C57 C56 118.4(13) . . ?
C58 C57 H57 120.8 . . ?
C56 C57 H57 120.8 . . ?
C57 C58 C59 119.2(15) . . ?
C57 C58 H58 120.4 . . ?
C59 C58 H58 120.4 . . ?
C58 C59 C60 119.4(14) . . ?
C58 C59 H59 120.3 . . ?
C60 C59 H59 120.3 . . ?
N9 C60 C59 120.2(13) . . ?
N9 C60 C61 112.3(12) . . ?
C59 C60 C61 127.4(12) . . ?
C62 C61 C60 127.3(14) . . ?
C62 C61 C66 116.8(13) . . ?
C60 C61 C66 115.9(11) . . ?
F6 C62 C61 119.5(14) . . ?
F6 C62 C63 115.9(12) . . ?
C61 C62 C63 124.6(15) . . ?
C64 C63 C62 115.2(12) . . ?
C64 C63 H63 122.4 . . ?
C62 C63 H63 122.4 . . ?
C63 C64 C65 126.6(13) . . ?
C63 C64 F5 115.7(11) . . ?
C65 C64 F5 117.6(13) . . ?
C64 C65 C66 116.4(14) . . ?
C64 C65 H65 121.8 . . ?
C66 C65 H65 121.8 . . ?
C65 C66 C61 120.4(12) . . ?
C65 C66 Pt3 127.7(11) . . ?
C61 C66 Pt3 111.9(9) . . ?
C68 C67 N10 107.9(13) . . ?
C68 C67 H67 126.0 . . ?
N10 C67 H67 126.0 . . ?
C67 C68 C69 108.5(14) . . ?
C67 C68 H68 125.8 . . ?
C69 C68 H68 125.8 . . ?
C70 C69 C68 107.1(14) . . ?
C70 C69 H69 126.4 . . ?
C68 C69 H69 126.4 . . ?
N10 C70 C69 106.8(12) . . ?
N10 C70 C71 125.3(11) . . ?
C69 C70 C71 127.9(13) . . ?
O7 C71 C72 126.6(12) . . ?
O7 C71 C70 113.4(11) . . ?
C72 C71 C70 120.0(12) . . ?
C71 C72 C73 125.4(12) . . ?
C71 C72 H72 117.3 . . ?
C73 C72 H72 117.3 . . ?
O8 C73 C72 125.9(10) . . ?
O8 C73 C74 116.3(10) . . ?
C72 C73 C74 117.7(11) . . ?
N11 C74 C75 106.9(10) . . ?
N11 C74 C73 120.8(11) . . ?
C75 C74 C73 132.3(12) . . ?
C74 C75 C76 107.2(12) . . ?
C74 C75 H75 126.4 . . ?
C76 C75 H75 126.4 . . ?
C77 C76 C75 108.7(12) . . ?
C77 C76 H76 125.7 . . ?
C75 C76 H76 125.7 . . ?
N11 C77 C76 106.8(11) . . ?
N11 C77 H77 126.6 . . ?
C76 C77 H77 126.6 . . ?
N12 C78 C79 120.9(13) . . ?
N12 C78 H78 119.6 . . ?
C79 C78 H78 119.6 . . ?
C78 C79 C80 119.3(13) . . ?
C78 C79 H79 120.3 . . ?
C80 C79 H79 120.3 . . ?
C81 C80 C79 118.6(14) . . ?
C81 C80 H80 120.7 . . ?
C79 C80 H80 120.7 . . ?
C82 C81 C80 121.4(15) . . ?
C82 C81 H81 119.3 . . ?
C80 C81 H81 119.3 . . ?
C81 C82 N12 118.6(14) . . ?
C81 C82 C83 128.2(14) . . ?
N12 C82 C83 113.2(13) . . ?
C84 C83 C88 118.3(14) . . ?
C84 C83 C82 126.6(14) . . ?
C88 C83 C82 115.1(12) . . ?
F8 C84 C85 117.3(14) . . ?
F8 C84 C83 119.3(14) . . ?
C85 C84 C83 123.3(16) . . ?
C86 C85 C84 115.9(14) . . ?
C86 C85 H85 122.0 . . ?
C84 C85 H85 122.0 . . ?
C85 C86 C87 123.2(14) . . ?
C85 C86 F7 116.5(14) . . ?
C87 C86 F7 120.3(14) . . ?
C86 C87 C88 120.7(13) . . ?
C86 C87 H87 119.6 . . ?
C88 C87 H87 119.6 . . ?
C87 C88 C83 118.3(12) . . ?
C87 C88 Pt4 127.5(12) . . ?
C83 C88 Pt4 114.2(10) . . ?
C90 C89 N13 116.3(10) . . ?
C90 C89 H89A 108.2 . . ?
N13 C89 H89A 108.2 . . ?
C90 C89 H89B 108.2 . . ?
N13 C89 H89B 108.2 . . ?
H89A C89 H89B 107.4 . . ?
C91 C90 C89 110.8(11) . . ?
C91 C90 H90A 109.5 . . ?
C89 C90 H90A 109.5 . . ?
C91 C90 H90B 109.5 . . ?
C89 C90 H90B 109.5 . . ?
H90A C90 H90B 108.1 . . ?
C90 C91 C92 109.9(13) . . ?
C90 C91 H91A 109.7 . . ?
C92 C91 H91A 109.7 . . ?
C90 C91 H91B 109.7 . . ?
C92 C91 H91B 109.7 . . ?
H91A C91 H91B 108.2 . . ?
C91 C92 H92A 109.5 . . ?
C91 C92 H92B 109.5 . . ?
H92A C92 H92B 109.5 . . ?
C91 C92 H92C 109.5 . . ?
H92A C92 H92C 109.5 . . ?
H92B C92 H92C 109.5 . . ?
N13 C93 C94 115.3(9) . . ?
N13 C93 H93A 108.4 . . ?
C94 C93 H93A 108.4 . . ?
N13 C93 H93B 108.4 . . ?
C94 C93 H93B 108.4 . . ?
H93A C93 H93B 107.5 . . ?
C93 C94 C95 108.2(10) . . ?
C93 C94 H94A 110.1 . . ?
C95 C94 H94A 110.1 . . ?
C93 C94 H94B 110.1 . . ?
C95 C94 H94B 110.1 . . ?
H94A C94 H94B 108.4 . . ?
C96 C95 C94 110.2(12) . . ?
C96 C95 H95A 109.6 . . ?
C94 C95 H95A 109.6 . . ?
C96 C95 H95B 109.6 . . ?
C94 C95 H95B 109.6 . . ?
H95A C95 H95B 108.1 . . ?
C95 C96 H96A 109.5 . . ?
C95 C96 H96B 109.5 . . ?
H96A C96 H96B 109.5 . . ?
C95 C96 H96C 109.5 . . ?
H96A C96 H96C 109.5 . . ?
H96B C96 H96C 109.5 . . ?
N13 C97 C98 116.1(10) . . ?
N13 C97 H97A 108.3 . . ?
C98 C97 H97A 108.3 . . ?
N13 C97 H97B 108.3 . . ?
C98 C97 H97B 108.3 . . ?
H97A C97 H97B 107.4 . . ?
C97 C98 C99 109.4(11) . . ?
C97 C98 H98A 109.8 . . ?
C99 C98 H98A 109.8 . . ?
C97 C98 H98B 109.8 . . ?
C99 C98 H98B 109.8 . . ?
H98A C98 H98B 108.2 . . ?
C98 C99 C100 112.9(11) . . ?
C98 C99 H99A 109.0 . . ?
C100 C99 H99A 109.0 . . ?
C98 C99 H99B 109.0 . . ?
C100 C99 H99B 109.0 . . ?
H99A C99 H99B 107.8 . . ?
C99 C100 H10B 109.5 . . ?
C99 C100 H10C 109.5 . . ?
H10B C100 H10C 109.5 . . ?
C99 C100 H10D 109.5 . . ?
H10B C100 H10D 109.5 . . ?
H10C C100 H10D 109.5 . . ?
C102 C101 N13 116.2(10) . . ?
C102 C101 H10E 108.2 . . ?
N13 C101 H10E 108.2 . . ?
C102 C101 H10F 108.2 . . ?
N13 C101 H10F 108.2 . . ?
H10E C101 H10F 107.4 . . ?
C101 C102 C103 110.6(11) . . ?
C101 C102 H10G 109.5 . . ?
C103 C102 H10G 109.5 . . ?
C101 C102 H10H 109.5 . . ?
C103 C102 H10H 109.5 . . ?
H10G C102 H10H 108.1 . . ?
C104 C103 C102 114.0(14) . . ?
C104 C103 H10I 108.7 . . ?
C102 C103 H10I 108.7 . . ?
C104 C103 H10J 108.7 . . ?
C102 C103 H10J 108.7 . . ?
H10I C103 H10J 107.6 . . ?
C103 C104 H10K 109.5 . . ?
C103 C104 H10L 109.5 . . ?
H10K C104 H10L 109.5 . . ?
C103 C104 H10M 109.5 . . ?
H10K C104 H10M 109.5 . . ?
H10L C104 H10M 109.5 . . ?
N14 C105 C106 115.3(9) . . ?
N14 C105 H10N 108.4 . . ?
C106 C105 H10N 108.4 . . ?
N14 C105 H10O 108.4 . . ?
C106 C105 H10O 108.4 . . ?
H10N C105 H10O 107.5 . . ?
C105 C106 C107 108.9(10) . . ?
C105 C106 H10P 109.9 . . ?
C107 C106 H10P 109.9 . . ?
C105 C106 H10Q 109.9 . . ?
C107 C106 H10Q 109.9 . . ?
H10P C106 H10Q 108.3 . . ?
C108 C107 C106 112.2(11) . . ?
C108 C107 H10R 109.2 . . ?
C106 C107 H10R 109.2 . . ?
C108 C107 H10S 109.2 . . ?
C106 C107 H10S 109.2 . . ?
H10R C107 H10S 107.9 . . ?
C107 C108 H10T 109.5 . . ?
C107 C108 H10U 109.5 . . ?
H10T C108 H10U 109.5 . . ?
C107 C108 H10V 109.5 . . ?
H10T C108 H10V 109.5 . . ?
H10U C108 H10V 109.5 . . ?
N14 C109 C110 114.7(10) . . ?
N14 C109 H10W 108.6 . . ?
C110 C109 H10W 108.6 . . ?
N14 C109 H10X 108.6 . . ?
C110 C109 H10X 108.6 . . ?
H10W C109 H10X 107.6 . . ?
C109 C110 C111 110.7(11) . . ?
C109 C110 H11B 109.5 . . ?
C111 C110 H11B 109.5 . . ?
C109 C110 H11C 109.5 . . ?
C111 C110 H11C 109.5 . . ?
H11B C110 H11C 108.1 . . ?
C112 C111 C110 113.6(14) . . ?
C112 C111 H11D 108.8 . . ?
C110 C111 H11D 108.8 . . ?
C112 C111 H11E 108.8 . . ?
C110 C111 H11E 108.8 . . ?
H11D C111 H11E 107.7 . . ?
C111 C112 H11F 109.5 . . ?
C111 C112 H11G 109.5 . . ?
H11F C112 H11G 109.5 . . ?
C111 C112 H11H 109.5 . . ?
H11F C112 H11H 109.5 . . ?
H11G C112 H11H 109.5 . . ?
N14 C113 C114 115.0(9) . . ?
N14 C113 H11I 108.5 . . ?
C114 C113 H11I 108.5 . . ?
N14 C113 H11J 108.5 . . ?
C114 C113 H11J 108.5 . . ?
H11I C113 H11J 107.5 . . ?
C115 C114 C113 113.1(11) . . ?
C115 C114 H11K 109.0 . . ?
C113 C114 H11K 109.0 . . ?
C115 C114 H11L 109.0 . . ?
C113 C114 H11L 109.0 . . ?
H11K C114 H11L 107.8 . . ?
C114 C115 C116 112.3(13) . . ?
C114 C115 H11M 109.1 . . ?
C116 C115 H11M 109.1 . . ?
C114 C115 H11N 109.1 . . ?
C116 C115 H11N 109.1 . . ?
H11M C115 H11N 107.9 . . ?
C115 C116 H11O 109.5 . . ?
C115 C116 H11P 109.5 . . ?
H11O C116 H11P 109.5 . . ?
C115 C116 H11Q 109.5 . . ?
H11O C116 H11Q 109.5 . . ?
H11P C116 H11Q 109.5 . . ?
N14 C117 C118 116.1(10) . . ?
N14 C117 H11R 108.3 . . ?
C118 C117 H11R 108.3 . . ?
N14 C117 H11S 108.3 . . ?
C118 C117 H11S 108.3 . . ?
H11R C117 H11S 107.4 . . ?
C119 C118 C117 109.2(10) . . ?
C119 C118 H11T 109.8 . . ?
C117 C118 H11T 109.8 . . ?
C119 C118 H11U 109.8 . . ?
C117 C118 H11U 109.8 . . ?
H11T C118 H11U 108.3 . . ?
C118 C119 C120 112.0(10) . . ?
C118 C119 H11V 109.2 . . ?
C120 C119 H11V 109.2 . . ?
C118 C119 H11W 109.2 . . ?
C120 C119 H11W 109.2 . . ?
H11V C119 H11W 107.9 . . ?
C119 C120 H12A 109.5 . . ?
C119 C120 H12B 109.5 . . ?
H12A C120 H12B 109.5 . . ?
C119 C120 H12C 109.5 . . ?
H12A C120 H12C 109.5 . . ?
H12B C120 H12C 109.5 . . ?
C122 C121 N15 122.1(15) . . ?
C122 C121 H12D 106.8 . . ?
N15 C121 H12D 106.8 . . ?
C122 C121 H12E 106.8 . . ?
N15 C121 H12E 106.8 . . ?
H12D C121 H12E 106.6 . . ?
C123 C122 C121 113(2) . . ?
C123 C122 H12F 109.0 . . ?
C121 C122 H12F 109.0 . . ?
C123 C122 H12G 109.0 . . ?
C121 C122 H12G 109.0 . . ?
H12F C122 H12G 107.8 . . ?
C122 C123 C124 111.0(19) . . ?
C122 C123 H12H 109.4 . . ?
C124 C123 H12H 109.4 . . ?
C122 C123 H12I 109.4 . . ?
C124 C123 H12I 109.4 . . ?
H12H C123 H12I 108.0 . . ?
C123 C124 H12J 109.5 . . ?
C123 C124 H12K 109.5 . . ?
H12J C124 H12K 109.5 . . ?
C123 C124 H12L 109.5 . . ?
H12J C124 H12L 109.5 . . ?
H12K C124 H12L 109.5 . . ?
N15 C125 C126 114.8(11) . . ?
N15 C125 H12M 108.6 . . ?
C126 C125 H12M 108.6 . . ?
N15 C125 H12N 108.6 . . ?
C126 C125 H12N 108.6 . . ?
H12M C125 H12N 107.5 . . ?
C127 C126 C125 111.0(11) . . ?
C127 C126 H12O 109.4 . . ?
C125 C126 H12O 109.4 . . ?
C127 C126 H12P 109.4 . . ?
C125 C126 H12P 109.4 . . ?
H12O C126 H12P 108.0 . . ?
C128 C127 C126 113.6(15) . . ?
C128 C127 H12Q 108.9 . . ?
C126 C127 H12Q 108.9 . . ?
C128 C127 H12R 108.9 . . ?
C126 C127 H12R 108.9 . . ?
H12Q C127 H12R 107.7 . . ?
C127 C128 H12S 109.5 . . ?
C127 C128 H12T 109.5 . . ?
H12S C128 H12T 109.5 . . ?
C127 C128 H12U 109.5 . . ?
H12S C128 H12U 109.5 . . ?
H12T C128 H12U 109.5 . . ?
C130 C129 N15 116.0(10) . . ?
C130 C129 H12V 108.3 . . ?
N15 C129 H12V 108.3 . . ?
C130 C129 H12W 108.3 . . ?
N15 C129 H12W 108.3 . . ?
H12V C129 H12W 107.4 . . ?
C129 C130 C131 107.7(12) . . ?
C129 C130 H13A 110.2 . . ?
C131 C130 H13A 110.2 . . ?
C129 C130 H13B 110.2 . . ?
C131 C130 H13B 110.2 . . ?
H13A C130 H13B 108.5 . . ?
C132 C131 C130 112.7(13) . . ?
C132 C131 H13C 109.0 . . ?
C130 C131 H13C 109.0 . . ?
C132 C131 H13D 109.0 . . ?
C130 C131 H13D 109.0 . . ?
H13C C131 H13D 107.8 . . ?
C131 C132 H13E 109.5 . . ?
C131 C132 H13F 109.5 . . ?
H13E C132 H13F 109.5 . . ?
C131 C132 H13G 109.5 . . ?
H13E C132 H13G 109.5 . . ?
H13F C132 H13G 109.5 . . ?
C134 C133 N15 116.9(11) . . ?
C134 C133 H13H 108.1 . . ?
N15 C133 H13H 108.1 . . ?
C134 C133 H13I 108.1 . . ?
N15 C133 H13I 108.1 . . ?
H13H C133 H13I 107.3 . . ?
C133 C134 C135 109.3(11) . . ?
C133 C134 H13J 109.8 . . ?
C135 C134 H13J 109.8 . . ?
C133 C134 H13K 109.8 . . ?
C135 C134 H13K 109.8 . . ?
H13J C134 H13K 108.3 . . ?
C134 C135 C136 112.8(11) . . ?
C134 C135 H13L 109.0 . . ?
C136 C135 H13L 109.0 . . ?
C134 C135 H13M 109.0 . . ?
C136 C135 H13M 109.0 . . ?
H13L C135 H13M 107.8 . . ?
C135 C136 H13N 109.5 . . ?
C135 C136 H13O 109.5 . . ?
H13N C136 H13O 109.5 . . ?
C135 C136 H13P 109.5 . . ?
H13N C136 H13P 109.5 . . ?
H13O C136 H13P 109.5 . . ?
C138 C137 N16 115.4(11) . . ?
C138 C137 H13Q 108.4 . . ?
N16 C137 H13Q 108.4 . . ?
C138 C137 H13R 108.4 . . ?
N16 C137 H13R 108.4 . . ?
H13Q C137 H13R 107.5 . . ?
C137 C138 C139 113.0(12) . . ?
C137 C138 H13S 109.0 . . ?
C139 C138 H13S 109.0 . . ?
C137 C138 H13T 109.0 . . ?
C139 C138 H13T 109.0 . . ?
H13S C138 H13T 107.8 . . ?
C138 C139 C140 108.0(12) . . ?
C138 C139 H13U 110.1 . . ?
C140 C139 H13U 110.1 . . ?
C138 C139 H13V 110.1 . . ?
C140 C139 H13V 110.1 . . ?
H13U C139 H13V 108.4 . . ?
C139 C140 H14A 109.5 . . ?
C139 C140 H14B 109.5 . . ?
H14A C140 H14B 109.5 . . ?
C139 C140 H14C 109.5 . . ?
H14A C140 H14C 109.5 . . ?
H14B C140 H14C 109.5 . . ?
N16 C141 C142 115.5(10) . . ?
N16 C141 H14D 108.4 . . ?
C142 C141 H14D 108.4 . . ?
N16 C141 H14E 108.4 . . ?
C142 C141 H14E 108.4 . . ?
H14D C141 H14E 107.5 . . ?
C141 C142 C143 108.9(10) . . ?
C141 C142 H14F 109.9 . . ?
C143 C142 H14F 109.9 . . ?
C141 C142 H14G 109.9 . . ?
C143 C142 H14G 109.9 . . ?
H14F C142 H14G 108.3 . . ?
C144 C143 C142 110.5(11) . . ?
C144 C143 H14H 109.5 . . ?
C142 C143 H14H 109.5 . . ?
C144 C143 H14I 109.5 . . ?
C142 C143 H14I 109.5 . . ?
H14H C143 H14I 108.1 . . ?
C143 C144 H14J 109.5 . . ?
C143 C144 H14K 109.5 . . ?
H14J C144 H14K 109.5 . . ?
C143 C144 H14L 109.5 . . ?
H14J C144 H14L 109.5 . . ?
H14K C144 H14L 109.5 . . ?
C146 C145 N16 115.3(11) . . ?
C146 C145 H14M 108.5 . . ?
N16 C145 H14M 108.5 . . ?
C146 C145 H14N 108.5 . . ?
N16 C145 H14N 108.5 . . ?
H14M C145 H14N 107.5 . . ?
C145 C146 C147 110.1(12) . . ?
C145 C146 H14O 109.6 . . ?
C147 C146 H14O 109.6 . . ?
C145 C146 H14P 109.6 . . ?
C147 C146 H14P 109.6 . . ?
H14O C146 H14P 108.2 . . ?
C146 C147 C148 113.2(13) . . ?
C146 C147 H14Q 108.9 . . ?
C148 C147 H14Q 108.9 . . ?
C146 C147 H14R 108.9 . . ?
C148 C147 H14R 108.9 . . ?
H14Q C147 H14R 107.8 . . ?
C147 C148 H14S 109.5 . . ?
C147 C148 H14T 109.5 . . ?
H14S C148 H14T 109.5 . . ?
C147 C148 H14U 109.5 . . ?
H14S C148 H14U 109.5 . . ?
H14T C148 H14U 109.5 . . ?
C150 C149 N16 116.6(11) . . ?
C150 C149 H14V 108.1 . . ?
N16 C149 H14V 108.1 . . ?
C150 C149 H14W 108.1 . . ?
N16 C149 H14W 108.1 . . ?
H14V C149 H14W 107.3 . . ?
C149 C150 C151 111.0(12) . . ?
C149 C150 H15A 109.4 . . ?
C151 C150 H15A 109.4 . . ?
C149 C150 H15B 109.4 . . ?
C151 C150 H15B 109.4 . . ?
H15A C150 H15B 108.0 . . ?
C152 C151 C150 112.5(16) . . ?
C152 C151 H15C 109.1 . . ?
C150 C151 H15C 109.1 . . ?
C152 C151 H15D 109.1 . . ?
C150 C151 H15D 109.1 . . ?
H15C C151 H15D 107.8 . . ?
C151 C152 H15E 109.5 . . ?
C151 C152 H15F 109.5 . . ?
H15E C152 H15F 109.5 . . ?
C151 C152 H15G 109.5 . . ?
H15E C152 H15G 109.5 . . ?
H15F C152 H15G 109.5 . . ?
C154 C153 Cl5 107.7(11) . . ?
C154 C153 H15H 110.2 . . ?
Cl5 C153 H15H 110.2 . . ?
C154 C153 H15I 110.2 . . ?
Cl5 C153 H15I 110.2 . . ?
H15H C153 H15I 108.5 . . ?
C153 C154 Cl6 110.3(11) . . ?
C153 C154 H15J 109.6 . . ?
Cl6 C154 H15J 109.6 . . ?
C153 C154 H15K 109.6 . . ?
Cl6 C154 H15K 109.6 . . ?
H15J C154 H15K 108.1 . . ?
Cl7 C155 C156 113.9(15) . . ?
Cl7 C155 H15L 108.8 . . ?
C156 C155 H15L 108.8 . . ?
Cl7 C155 H15M 108.8 . . ?
C156 C155 H15M 108.8 . . ?
H15L C155 H15M 107.7 . . ?
Cl8 C156 C155 105.1(14) . . ?
Cl8 C156 H15N 110.7 . . ?
C155 C156 H15N 110.7 . . ?
Cl8 C156 H15O 110.7 . . ?
C155 C156 H15O 110.7 . . ?
H15N C156 H15O 108.8 . . ?
C158 C157 Cl9 106.5(12) . . ?
C158 C157 H15P 110.4 . . ?
Cl9 C157 H15P 110.4 . . ?
C158 C157 H15Q 110.4 . . ?
Cl9 C157 H15Q 110.4 . . ?
H15P C157 H15Q 108.6 . . ?
C157 C158 Cl10 109.6(12) . . ?
C157 C158 H15R 109.8 . . ?
Cl10 C158 H15R 109.8 . . ?
C157 C158 H15S 109.8 . . ?
Cl10 C158 H15S 109.8 . . ?
H15R C158 H15S 108.2 . . ?
C160 C159 Cl11 111.9(11) . . ?
C160 C159 H15T 109.2 . . ?
Cl11 C159 H15T 109.2 . . ?
C160 C159 H15U 109.2 . . ?
Cl11 C159 H15U 109.2 . . ?
H15T C159 H15U 107.9 . . ?
C159 C160 Cl12 111.2(11) . . ?
C159 C160 H16A 109.4 . . ?
Cl12 C160 H16A 109.4 . . ?
C159 C160 H16B 109.4 . . ?
Cl12 C160 H16B 109.4 . . ?
H16A C160 H16B 108.0 . . ?

loop_
_geom_bond_atom_site_label_1
_geom_bond_atom_site_label_2
_geom_bond_distance
_geom_bond_site_symmetry_2
_geom_bond_publ_flag
Pt1 C22 1.965(12) . ?
Pt1 O1 1.993(9) . ?
Pt1 N3 2.011(11) . ?
Pt1 O2 2.087(8) . ?
Pt2 C44 1.973(11) . ?
Pt2 N6 1.984(12) . ?
Pt2 O3 2.004(8) . ?
Pt2 O4 2.091(8) . ?
Pt3 N9 1.944(12) . ?
Pt3 C66 1.963(12) . ?
Pt3 O5 2.047(8) . ?
Pt3 O6 2.083(8) . ?
Pt4 O7 1.965(10) . ?
Pt4 C88 1.970(13) . ?
Pt4 N12 1.994(11) . ?
Pt4 O8 2.072(8) . ?
F1 C20 1.377(16) . ?
F2 C18 1.374(18) . ?
F3 C42 1.396(17) . ?
F4 C40 1.380(19) . ?
F5 C64 1.372(15) . ?
F6 C62 1.375(18) . ?
F7 C86 1.377(16) . ?
F8 C84 1.35(2) . ?
N1 C1 1.374(17) . ?
N1 C4 1.375(17) . ?
N1 H1 0.8800 . ?
N2 C11 1.358(16) . ?
N2 C8 1.358(16) . ?
N2 H2 0.8800 . ?
N3 C12 1.324(16) . ?
N3 C16 1.367(16) . ?
N4 C23 1.366(17) . ?
N4 C26 1.366(17) . ?
N4 H4 0.8800 . ?
N5 C33 1.349(16) . ?
N5 C30 1.354(16) . ?
N5 H5 0.8800 . ?
N6 C34 1.341(17) . ?
N6 C38 1.385(16) . ?
N7 C48 1.352(17) . ?
N7 C45 1.377(16) . ?
N7 H7 0.8800 . ?
N8 C52 1.366(15) . ?
N8 C55 1.370(15) . ?
N8 H8 0.8800 . ?
N9 C56 1.341(17) . ?
N9 C60 1.389(16) . ?
N10 C67 1.365(16) . ?
N10 C70 1.380(16) . ?
N10 H10 0.8800 . ?
N11 C77 1.357(15) . ?
N11 C74 1.367(16) . ?
N11 H11 0.8800 . ?
N12 C78 1.344(16) . ?
N12 C82 1.372(17) . ?
N13 C97 1.499(16) . ?
N13 C93 1.517(17) . ?
N13 C101 1.532(15) . ?
N13 C89 1.555(15) . ?
N14 C105 1.522(14) . ?
N14 C109 1.522(16) . ?
N14 C113 1.527(15) . ?
N14 C117 1.528(15) . ?
N15 C121 1.497(16) . ?
N15 C125 1.504(18) . ?
N15 C133 1.528(18) . ?
N15 C129 1.549(18) . ?
N16 C145 1.503(17) . ?
N16 C149 1.523(17) . ?
N16 C141 1.526(18) . ?
N16 C137 1.562(17) . ?
O1 C5 1.296(15) . ?
O2 C7 1.301(15) . ?
O3 C27 1.293(15) . ?
O4 C29 1.312(16) . ?
O5 C49 1.278(15) . ?
O6 C51 1.249(15) . ?
O7 C71 1.308(16) . ?
O8 C73 1.256(15) . ?
C1 C2 1.39(2) . ?
C1 H1A 0.9500 . ?
C2 C3 1.39(2) . ?
C2 H2A 0.9500 . ?
C3 C4 1.374(17) . ?
C3 H3 0.9500 . ?
C4 C5 1.455(18) . ?
C5 C6 1.410(15) . ?
C6 C7 1.413(17) . ?
C6 H6 0.9500 . ?
C7 C8 1.453(17) . ?
C8 C9 1.380(17) . ?
C9 C10 1.442(16) . ?
C9 H9 0.9500 . ?
C10 C11 1.39(2) . ?
C10 H10A 0.9500 . ?
C11 H11A 0.9500 . ?
C12 C13 1.39(2) . ?
C12 H12 0.9500 . ?
C13 C14 1.42(2) . ?
C13 H13 0.9500 . ?
C14 C15 1.38(2) . ?
C14 H14 0.9500 . ?
C15 C16 1.36(2) . ?
C15 H15 0.9500 . ?
C16 C17 1.46(2) . ?
C17 C18 1.392(18) . ?
C17 C22 1.43(2) . ?
C18 C19 1.34(2) . ?
C19 C20 1.38(2) . ?
C19 H19 0.9500 . ?
C20 C21 1.416(18) . ?
C21 C22 1.404(18) . ?
C21 H21 0.9500 . ?
C23 C24 1.379(19) . ?
C23 H23 0.9500 . ?
C24 C25 1.40(2) . ?
C24 H24 0.9500 . ?
C25 C26 1.376(17) . ?
C25 H25 0.9500 . ?
C26 C27 1.472(18) . ?
C27 C28 1.413(16) . ?
C28 C29 1.394(18) . ?
C28 H28 0.9500 . ?
C29 C30 1.448(17) . ?
C30 C31 1.385(16) . ?
C31 C32 1.444(16) . ?
C31 H31 0.9500 . ?
C32 C33 1.40(2) . ?
C32 H32 0.9500 . ?
C33 H33 0.9500 . ?
C34 C35 1.395(19) . ?
C34 H34 0.9500 . ?
C35 C36 1.39(2) . ?
C35 H35 0.9500 . ?
C36 C37 1.36(2) . ?
C36 H36 0.9500 . ?
C37 C38 1.35(2) . ?
C37 H37 0.9500 . ?
C38 C39 1.48(2) . ?
C39 C40 1.383(19) . ?
C39 C44 1.42(2) . ?
C40 C41 1.35(2) . ?
C41 C42 1.38(2) . ?
C41 H41 0.9500 . ?
C42 C43 1.406(18) . ?
C43 C44 1.398(18) . ?
C43 H43 0.9500 . ?
C45 C46 1.356(18) . ?
C45 H45 0.9500 . ?
C46 C47 1.405(19) . ?
C46 H46 0.9500 . ?
C47 C48 1.389(17) . ?
C47 H47 0.9500 . ?
C48 C49 1.464(19) . ?
C49 C50 1.387(16) . ?
C50 C51 1.428(17) . ?
C50 H50 0.9500 . ?
C51 C52 1.477(15) . ?
C52 C53 1.389(18) . ?
C53 C54 1.392(18) . ?
C53 H53 0.9500 . ?
C54 C55 1.37(2) . ?
C54 H54 0.9500 . ?
C55 H55 0.9500 . ?
C56 C57 1.393(19) . ?
C56 H56 0.9500 . ?
C57 C58 1.387(19) . ?
C57 H57 0.9500 . ?
C58 C59 1.41(2) . ?
C58 H58 0.9500 . ?
C59 C60 1.42(2) . ?
C59 H59 0.9500 . ?
C60 C61 1.437(19) . ?
C61 C62 1.378(19) . ?
C61 C66 1.44(2) . ?
C62 C63 1.41(2) . ?
C63 C64 1.366(19) . ?
C63 H63 0.9500 . ?
C64 C65 1.371(17) . ?
C65 C66 1.433(18) . ?
C65 H65 0.9500 . ?
C67 C68 1.35(2) . ?
C67 H67 0.9500 . ?
C68 C69 1.41(2) . ?
C68 H68 0.9500 . ?
C69 C70 1.383(18) . ?
C69 H69 0.9500 . ?
C70 C71 1.472(17) . ?
C71 C72 1.393(16) . ?
C72 C73 1.400(17) . ?
C72 H72 0.9500 . ?
C73 C74 1.476(15) . ?
C74 C75 1.377(18) . ?
C75 C76 1.391(19) . ?
C75 H75 0.9500 . ?
C76 C77 1.367(19) . ?
C76 H76 0.9500 . ?
C77 H77 0.9500 . ?
C78 C79 1.372(19) . ?
C78 H78 0.9500 . ?
C79 C80 1.388(19) . ?
C79 H79 0.9500 . ?
C80 C81 1.38(2) . ?
C80 H80 0.9500 . ?
C81 C82 1.37(2) . ?
C81 H81 0.9500 . ?
C82 C83 1.46(2) . ?
C83 C84 1.404(19) . ?
C83 C88 1.41(2) . ?
C84 C85 1.38(2) . ?
C85 C86 1.37(2) . ?
C85 H85 0.9500 . ?
C86 C87 1.375(19) . ?
C87 C88 1.376(19) . ?
C87 H87 0.9500 . ?
C89 C90 1.528(19) . ?
C89 H89A 0.9900 . ?
C89 H89B 0.9900 . ?
C90 C91 1.508(18) . ?
C90 H90A 0.9900 . ?
C90 H90B 0.9900 . ?
C91 C92 1.55(2) . ?
C91 H91A 0.9900 . ?
C91 H91B 0.9900 . ?
C92 H92A 0.9800 . ?
C92 H92B 0.9800 . ?
C92 H92C 0.9800 . ?
C93 C94 1.535(17) . ?
C93 H93A 0.9900 . ?
C93 H93B 0.9900 . ?
C94 C95 1.58(2) . ?
C94 H94A 0.9900 . ?
C94 H94B 0.9900 . ?
C95 C96 1.50(2) . ?
C95 H95A 0.9900 . ?
C95 H95B 0.9900 . ?
C96 H96A 0.9800 . ?
C96 H96B 0.9800 . ?
C96 H96C 0.9800 . ?
C97 C98 1.505(17) . ?
C97 H97A 0.9900 . ?
C97 H97B 0.9900 . ?
C98 C99 1.522(18) . ?
C98 H98A 0.9900 . ?
C98 H98B 0.9900 . ?
C99 C100 1.53(2) . ?
C99 H99A 0.9900 . ?
C99 H99B 0.9900 . ?
C100 H10B 0.9800 . ?
C100 H10C 0.9800 . ?
C100 H10D 0.9800 . ?
C101 C102 1.522(19) . ?
C101 H10E 0.9900 . ?
C101 H10F 0.9900 . ?
C102 C103 1.525(18) . ?
C102 H10G 0.9900 . ?
C102 H10H 0.9900 . ?
C103 C104 1.50(2) . ?
C103 H10I 0.9900 . ?
C103 H10J 0.9900 . ?
C104 H10K 0.9800 . ?
C104 H10L 0.9800 . ?
C104 H10M 0.9800 . ?
C105 C106 1.529(16) . ?
C105 H10N 0.9900 . ?
C105 H10O 0.9900 . ?
C106 C107 1.540(15) . ?
C106 H10P 0.9900 . ?
C106 H10Q 0.9900 . ?
C107 C108 1.502(17) . ?
C107 H10R 0.9900 . ?
C107 H10S 0.9900 . ?
C108 H10T 0.9800 . ?
C108 H10U 0.9800 . ?
C108 H10V 0.9800 . ?
C109 C110 1.528(19) . ?
C109 H10W 0.9900 . ?
C109 H10X 0.9900 . ?
C110 C111 1.54(2) . ?
C110 H11B 0.9900 . ?
C110 H11C 0.9900 . ?
C111 C112 1.53(2) . ?
C111 H11D 0.9900 . ?
C111 H11E 0.9900 . ?
C112 H11F 0.9800 . ?
C112 H11G 0.9800 . ?
C112 H11H 0.9800 . ?
C113 C114 1.556(17) . ?
C113 H11I 0.9900 . ?
C113 H11J 0.9900 . ?
C114 C115 1.511(18) . ?
C114 H11K 0.9900 . ?
C114 H11L 0.9900 . ?
C115 C116 1.54(2) . ?
C115 H11M 0.9900 . ?
C115 H11N 0.9900 . ?
C116 H11O 0.9800 . ?
C116 H11P 0.9800 . ?
C116 H11Q 0.9800 . ?
C117 C118 1.529(18) . ?
C117 H11R 0.9900 . ?
C117 H11S 0.9900 . ?
C118 C119 1.508(18) . ?
C118 H11T 0.9900 . ?
C118 H11U 0.9900 . ?
C119 C120 1.537(18) . ?
C119 H11V 0.9900 . ?
C119 H11W 0.9900 . ?
C120 H12A 0.9800 . ?
C120 H12B 0.9800 . ?
C120 H12C 0.9800 . ?
C121 C122 1.45(3) . ?
C121 H12D 0.9900 . ?
C121 H12E 0.9900 . ?
C122 C123 1.37(3) . ?
C122 H12F 0.9900 . ?
C122 H12G 0.9900 . ?
C123 C124 1.54(3) . ?
C123 H12H 0.9900 . ?
C123 H12I 0.9900 . ?
C124 H12J 0.9800 . ?
C124 H12K 0.9800 . ?
C124 H12L 0.9800 . ?
C125 C126 1.56(2) . ?
C125 H12M 0.9900 . ?
C125 H12N 0.9900 . ?
C126 C127 1.54(2) . ?
C126 H12O 0.9900 . ?
C126 H12P 0.9900 . ?
C127 C128 1.51(2) . ?
C127 H12Q 0.9900 . ?
C127 H12R 0.9900 . ?
C128 H12S 0.9800 . ?
C128 H12T 0.9800 . ?
C128 H12U 0.9800 . ?
C129 C130 1.50(2) . ?
C129 H12V 0.9900 . ?
C129 H12W 0.9900 . ?
C130 C131 1.553(17) . ?
C130 H13A 0.9900 . ?
C130 H13B 0.9900 . ?
C131 C132 1.52(2) . ?
C131 H13C 0.9900 . ?
C131 H13D 0.9900 . ?
C132 H13E 0.9800 . ?
C132 H13F 0.9800 . ?
C132 H13G 0.9800 . ?
C133 C134 1.52(2) . ?
C133 H13H 0.9900 . ?
C133 H13I 0.9900 . ?
C134 C135 1.52(2) . ?
C134 H13J 0.9900 . ?
C134 H13K 0.9900 . ?
C135 C136 1.54(2) . ?
C135 H13L 0.9900 . ?
C135 H13M 0.9900 . ?
C136 H13N 0.9800 . ?
C136 H13O 0.9800 . ?
C136 H13P 0.9800 . ?
C137 C138 1.49(2) . ?
C137 H13Q 0.9900 . ?
C137 H13R 0.9900 . ?
C138 C139 1.499(19) . ?
C138 H13S 0.9900 . ?
C138 H13T 0.9900 . ?
C139 C140 1.517(19) . ?
C139 H13U 0.9900 . ?
C139 H13V 0.9900 . ?
C140 H14A 0.9800 . ?
C140 H14B 0.9800 . ?
C140 H14C 0.9800 . ?
C141 C142 1.532(19) . ?
C141 H14D 0.9900 . ?
C141 H14E 0.9900 . ?
C142 C143 1.540(19) . ?
C142 H14F 0.9900 . ?
C142 H14G 0.9900 . ?
C143 C144 1.51(2) . ?
C143 H14H 0.9900 . ?
C143 H14I 0.9900 . ?
C144 H14J 0.9800 . ?
C144 H14K 0.9800 . ?
C144 H14L 0.9800 . ?
C145 C146 1.499(19) . ?
C145 H14M 0.9900 . ?
C145 H14N 0.9900 . ?
C146 C147 1.520(19) . ?
C146 H14O 0.9900 . ?
C146 H14P 0.9900 . ?
C147 C148 1.52(2) . ?
C147 H14Q 0.9900 . ?
C147 H14R 0.9900 . ?
C148 H14S 0.9800 . ?
C148 H14T 0.9800 . ?
C148 H14U 0.9800 . ?
C149 C150 1.52(2) . ?
C149 H14V 0.9900 . ?
C149 H14W 0.9900 . ?
C150 C151 1.54(2) . ?
C150 H15A 0.9900 . ?
C150 H15B 0.9900 . ?
C151 C152 1.48(3) . ?
C151 H15C 0.9900 . ?
C151 H15D 0.9900 . ?
C152 H15E 0.9800 . ?
C152 H15F 0.9800 . ?
C152 H15G 0.9800 . ?
Cl5 C153 1.739(17) . ?
Cl6 C154 1.788(15) . ?
C153 C154 1.55(2) . ?
C153 H15H 0.9900 . ?
C153 H15I 0.9900 . ?
C154 H15J 0.9900 . ?
C154 H15K 0.9900 . ?
Cl7 C155 1.67(3) . ?
Cl8 C156 1.67(3) . ?
C155 C156 1.74(4) . ?
C155 H15L 0.9900 . ?
C155 H15M 0.9900 . ?
C156 H15N 0.9900 . ?
C156 H15O 0.9900 . ?
Cl9 C157 1.781(19) . ?
Cl10 C158 1.75(2) . ?
C157 C158 1.55(2) . ?
C157 H15P 0.9900 . ?
C157 H15Q 0.9900 . ?
C158 H15R 0.9900 . ?
C158 H15S 0.9900 . ?
Cl11 C159 1.766(14) . ?
Cl12 C160 1.752(15) . ?
C159 C160 1.50(2) . ?
C159 H15T 0.9900 . ?
C159 H15U 0.9900 . ?
C160 H16A 0.9900 . ?
C160 H16B 0.9900 . ?

loop_
_geom_torsion_atom_site_label_1
_geom_torsion_atom_site_label_2
_geom_torsion_atom_site_label_3
_geom_torsion_atom_site_label_4
_geom_torsion
_geom_torsion_site_symmetry_1
_geom_torsion_site_symmetry_2
_geom_torsion_site_symmetry_3
_geom_torsion_site_symmetry_4
_geom_torsion_publ_flag
C4 N1 C1 C2 -0.8(14) . . . . ?
N1 C1 C2 C3 -0.6(16) . . . . ?
C1 C2 C3 C4 1.8(18) . . . . ?
C2 C3 C4 N1 -2.2(16) . . . . ?
C2 C3 C4 C5 -178.0(13) . . . . ?
C1 N1 C4 C3 1.9(14) . . . . ?
C1 N1 C4 C5 177.9(11) . . . . ?
Pt1 O1 C5 C6 -9.7(17) . . . . ?
Pt1 O1 C5 C4 172.3(8) . . . . ?
C3 C4 C5 O1 -6.0(19) . . . . ?
N1 C4 C5 O1 178.8(11) . . . . ?
C3 C4 C5 C6 175.8(13) . . . . ?
N1 C4 C5 C6 0.7(18) . . . . ?
O1 C5 C6 C7 2.8(19) . . . . ?
C4 C5 C6 C7 -179.3(11) . . . . ?
Pt1 O2 C7 C6 -1.1(15) . . . . ?
Pt1 O2 C7 C8 179.5(7) . . . . ?
C5 C6 C7 O2 3.1(18) . . . . ?
C5 C6 C7 C8 -177.5(11) . . . . ?
C11 N2 C8 C9 2.2(14) . . . . ?
C11 N2 C8 C7 179.9(11) . . . . ?
O2 C7 C8 N2 5.5(16) . . . . ?
C6 C7 C8 N2 -174.0(10) . . . . ?
O2 C7 C8 C9 -177.4(12) . . . . ?
C6 C7 C8 C9 3.1(19) . . . . ?
N2 C8 C9 C10 -1.5(14) . . . . ?
C7 C8 C9 C10 -178.9(12) . . . . ?
C8 C9 C10 C11 0.3(14) . . . . ?
C8 N2 C11 C10 -2.0(14) . . . . ?
C9 C10 C11 N2 1.0(15) . . . . ?
C16 N3 C12 C13 -1.0(19) . . . . ?
Pt1 N3 C12 C13 -177.7(10) . . . . ?
N3 C12 C13 C14 1(2) . . . . ?
C12 C13 C14 C15 -2(2) . . . . ?
C13 C14 C15 C16 4(2) . . . . ?
C14 C15 C16 N3 -4(2) . . . . ?
C14 C15 C16 C17 177.2(14) . . . . ?
C12 N3 C16 C15 2.9(18) . . . . ?
Pt1 N3 C16 C15 179.9(10) . . . . ?
C12 N3 C16 C17 -178.5(11) . . . . ?
Pt1 N3 C16 C17 -1.6(14) . . . . ?
C15 C16 C17 C18 1(2) . . . . ?
N3 C16 C17 C18 -177.5(13) . . . . ?
C15 C16 C17 C22 -176.9(13) . . . . ?
N3 C16 C17 C22 4.7(17) . . . . ?
C22 C17 C18 C19 1(2) . . . . ?
C16 C17 C18 C19 -176.8(14) . . . . ?
C22 C17 C18 F2 -179.6(13) . . . . ?
C16 C17 C18 F2 3(2) . . . . ?
F2 C18 C19 C20 178.8(13) . . . . ?
C17 C18 C19 C20 -2(2) . . . . ?
C18 C19 C20 F1 -178.2(13) . . . . ?
C18 C19 C20 C21 3(2) . . . . ?
C19 C20 C21 C22 -3(2) . . . . ?
F1 C20 C21 C22 177.8(12) . . . . ?
C20 C21 C22 C17 2.3(19) . . . . ?
C20 C21 C22 Pt1 -174.9(10) . . . . ?
C18 C17 C22 C21 -1(2) . . . . ?
C16 C17 C22 C21 176.8(12) . . . . ?
C18 C17 C22 Pt1 176.3(11) . . . . ?
C16 C17 C22 Pt1 -5.7(16) . . . . ?
C26 N4 C23 C24 -0.6(14) . . . . ?
N4 C23 C24 C25 0.1(16) . . . . ?
C23 C24 C25 C26 0.5(17) . . . . ?
C23 N4 C26 C25 0.9(14) . . . . ?
C23 N4 C26 C27 175.8(11) . . . . ?
C24 C25 C26 N4 -0.9(16) . . . . ?
C24 C25 C26 C27 -175.4(13) . . . . ?
Pt2 O3 C27 C28 -13.8(17) . . . . ?
Pt2 O3 C27 C26 165.6(8) . . . . ?
N4 C26 C27 O3 -177.5(11) . . . . ?
C25 C26 C27 O3 -4(2) . . . . ?
N4 C26 C27 C28 1.9(19) . . . . ?
C25 C26 C27 C28 175.8(12) . . . . ?
O3 C27 C28 C29 1(2) . . . . ?
C26 C27 C28 C29 -178.5(12) . . . . ?
Pt2 O4 C29 C28 1.4(17) . . . . ?
Pt2 O4 C29 C30 178.6(7) . . . . ?
C27 C28 C29 O4 6(2) . . . . ?
C27 C28 C29 C30 -171.2(11) . . . . ?
C33 N5 C30 C31 3.3(14) . . . . ?
C33 N5 C30 C29 -178.8(11) . . . . ?
O4 C29 C30 N5 7.5(16) . . . . ?
C28 C29 C30 N5 -175.1(11) . . . . ?
O4 C29 C30 C31 -175.1(11) . . . . ?
C28 C29 C30 C31 2.3(19) . . . . ?
N5 C30 C31 C32 -2.4(14) . . . . ?
C29 C30 C31 C32 180.0(12) . . . . ?
C30 C31 C32 C33 0.6(14) . . . . ?
C30 N5 C33 C32 -2.9(15) . . . . ?
C31 C32 C33 N5 1.4(15) . . . . ?
C38 N6 C34 C35 1.4(19) . . . . ?
Pt2 N6 C34 C35 -175.8(10) . . . . ?
N6 C34 C35 C36 0(2) . . . . ?
C34 C35 C36 C37 -3(2) . . . . ?
C35 C36 C37 C38 6(2) . . . . ?
C36 C37 C38 N6 -5(2) . . . . ?
C36 C37 C38 C39 178.0(15) . . . . ?
C34 N6 C38 C37 1.4(19) . . . . ?
Pt2 N6 C38 C37 178.8(11) . . . . ?
C34 N6 C38 C39 178.7(11) . . . . ?
Pt2 N6 C38 C39 -3.9(14) . . . . ?
C37 C38 C39 C40 -3(3) . . . . ?
N6 C38 C39 C40 -179.8(15) . . . . ?
C37 C38 C39 C44 -179.1(14) . . . . ?
N6 C38 C39 C44 3.9(17) . . . . ?
C44 C39 C40 C41 -3(3) . . . . ?
C38 C39 C40 C41 -179.2(16) . . . . ?
C44 C39 C40 F4 179.2(14) . . . . ?
C38 C39 C40 F4 3(3) . . . . ?
F4 C40 C41 C42 179.0(15) . . . . ?
C39 C40 C41 C42 1(3) . . . . ?
C40 C41 C42 F3 -178.4(15) . . . . ?
C40 C41 C42 C43 1(3) . . . . ?
C41 C42 C43 C44 -1(2) . . . . ?
F3 C42 C43 C44 178.5(11) . . . . ?
C42 C43 C44 C39 -1.2(18) . . . . ?
C42 C43 C44 Pt2 -179.2(10) . . . . ?
C40 C39 C44 C43 3(2) . . . . ?
C38 C39 C44 C43 179.6(12) . . . . ?
C40 C39 C44 Pt2 -178.8(12) . . . . ?
C38 C39 C44 Pt2 -2.2(15) . . . . ?
C48 N7 C45 C46 0.1(14) . . . . ?
N7 C45 C46 C47 -1.1(15) . . . . ?
C45 C46 C47 C48 1.7(15) . . . . ?
C45 N7 C48 C47 0.9(14) . . . . ?
C45 N7 C48 C49 -176.1(11) . . . . ?
C46 C47 C48 N7 -1.6(15) . . . . ?
C46 C47 C48 C49 175.1(13) . . . . ?
Pt3 O5 C49 C50 13.5(17) . . . . ?
Pt3 O5 C49 C48 -166.1(8) . . . . ?
N7 C48 C49 O5 177.3(11) . . . . ?
C47 C48 C49 O5 1.1(19) . . . . ?
N7 C48 C49 C50 -2.4(19) . . . . ?
C47 C48 C49 C50 -178.6(12) . . . . ?
O5 C49 C50 C51 -2(2) . . . . ?
C48 C49 C50 C51 178.0(11) . . . . ?
Pt3 O6 C51 C50 1.8(17) . . . . ?
Pt3 O6 C51 C52 -177.7(7) . . . . ?
C49 C50 C51 O6 -7(2) . . . . ?
C49 C50 C51 C52 172.2(11) . . . . ?
C55 N8 C52 C53 1.2(14) . . . . ?
C55 N8 C52 C51 179.8(11) . . . . ?
O6 C51 C52 N8 -5.2(16) . . . . ?
C50 C51 C52 N8 175.3(10) . . . . ?
O6 C51 C52 C53 173.1(13) . . . . ?
C50 C51 C52 C53 -6(2) . . . . ?
N8 C52 C53 C54 -0.6(15) . . . . ?
C51 C52 C53 C54 -179.0(13) . . . . ?
C52 C53 C54 C55 -0.2(16) . . . . ?
C53 C54 C55 N8 0.9(15) . . . . ?
C52 N8 C55 C54 -1.3(14) . . . . ?
C60 N9 C56 C57 -0.9(18) . . . . ?
Pt3 N9 C56 C57 175.9(9) . . . . ?
N9 C56 C57 C58 1.9(19) . . . . ?
C56 C57 C58 C59 -4(2) . . . . ?
C57 C58 C59 C60 5(2) . . . . ?
C56 N9 C60 C59 1.8(19) . . . . ?
Pt3 N9 C60 C59 -175.2(11) . . . . ?
C56 N9 C60 C61 178.2(11) . . . . ?
Pt3 N9 C60 C61 1.1(14) . . . . ?
C58 C59 C60 N9 -4(2) . . . . ?
C58 C59 C60 C61 -179.5(14) . . . . ?
N9 C60 C61 C62 178.7(14) . . . . ?
C59 C60 C61 C62 -5(2) . . . . ?
N9 C60 C61 C66 -1.9(17) . . . . ?
C59 C60 C61 C66 174.1(15) . . . . ?
C60 C61 C62 F6 -1(2) . . . . ?
C66 C61 C62 F6 179.3(13) . . . . ?
C60 C61 C62 C63 178.7(14) . . . . ?
C66 C61 C62 C63 -1(2) . . . . ?
F6 C62 C63 C64 -179.1(13) . . . . ?
C61 C62 C63 C64 1(2) . . . . ?
C62 C63 C64 C65 -1(2) . . . . ?
C62 C63 C64 F5 177.6(12) . . . . ?
C63 C64 C65 C66 1(2) . . . . ?
F5 C64 C65 C66 -177.5(11) . . . . ?
C64 C65 C66 C61 -0.9(19) . . . . ?
C64 C65 C66 Pt3 178.4(10) . . . . ?
C62 C61 C66 C65 0.7(19) . . . . ?
C60 C61 C66 C65 -178.7(12) . . . . ?
C62 C61 C66 Pt3 -178.7(11) . . . . ?
C60 C61 C66 Pt3 1.8(15) . . . . ?
C70 N10 C67 C68 -0.6(15) . . . . ?
N10 C67 C68 C69 0.5(17) . . . . ?
C67 C68 C69 C70 -0.3(19) . . . . ?
C67 N10 C70 C69 0.3(15) . . . . ?
C67 N10 C70 C71 -178.2(12) . . . . ?
C68 C69 C70 N10 0.0(17) . . . . ?
C68 C69 C70 C71 178.5(14) . . . . ?
Pt4 O7 C71 C72 3.8(19) . . . . ?
Pt4 O7 C71 C70 -173.0(8) . . . . ?
N10 C70 C71 O7 174.2(12) . . . . ?
C69 C70 C71 O7 -4(2) . . . . ?
N10 C70 C71 C72 -3(2) . . . . ?
C69 C70 C71 C72 178.9(14) . . . . ?
O7 C71 C72 C73 5(2) . . . . ?
C70 C71 C72 C73 -178.8(12) . . . . ?
Pt4 O8 C73 C72 5.2(16) . . . . ?
Pt4 O8 C73 C74 -179.5(7) . . . . ?
C71 C72 C73 O8 -9.5(19) . . . . ?
C71 C72 C73 C74 175.2(11) . . . . ?
C77 N11 C74 C75 1.4(14) . . . . ?
C77 N11 C74 C73 178.5(11) . . . . ?
O8 C73 C74 N11 0.0(16) . . . . ?
C72 C73 C74 N11 175.7(10) . . . . ?
O8 C73 C74 C75 176.3(13) . . . . ?
C72 C73 C74 C75 -8(2) . . . . ?
N11 C74 C75 C76 -1.2(14) . . . . ?
C73 C74 C75 C76 -177.9(13) . . . . ?
C74 C75 C76 C77 0.6(16) . . . . ?
C74 N11 C77 C76 -1.0(14) . . . . ?
C75 C76 C77 N11 0.2(15) . . . . ?
C82 N12 C78 C79 1.2(18) . . . . ?
Pt4 N12 C78 C79 177.3(9) . . . . ?
N12 C78 C79 C80 0.4(18) . . . . ?
C78 C79 C80 C81 -3(2) . . . . ?
C79 C80 C81 C82 4(2) . . . . ?
C80 C81 C82 N12 -2(2) . . . . ?
C80 C81 C82 C83 179.6(15) . . . . ?
C78 N12 C82 C81 0(2) . . . . ?
Pt4 N12 C82 C81 -176.5(12) . . . . ?
C78 N12 C82 C83 178.1(11) . . . . ?
Pt4 N12 C82 C83 1.7(15) . . . . ?
C81 C82 C83 C84 -6(3) . . . . ?
N12 C82 C83 C84 175.9(13) . . . . ?
C81 C82 C83 C88 176.5(15) . . . . ?
N12 C82 C83 C88 -1.5(18) . . . . ?
C88 C83 C84 F8 179.4(13) . . . . ?
C82 C83 C84 F8 2(2) . . . . ?
C88 C83 C84 C85 -3(2) . . . . ?
C82 C83 C84 C85 179.9(15) . . . . ?
F8 C84 C85 C86 180.0(14) . . . . ?
C83 C84 C85 C86 2(2) . . . . ?
C84 C85 C86 C87 -3(2) . . . . ?
C84 C85 C86 F7 176.5(14) . . . . ?
C85 C86 C87 C88 5(2) . . . . ?
F7 C86 C87 C88 -174.5(13) . . . . ?
C86 C87 C88 C83 -6(2) . . . . ?
C86 C87 C88 Pt4 176.1(11) . . . . ?
C84 C83 C88 C87 4(2) . . . . ?
C82 C83 C88 C87 -177.9(12) . . . . ?
C84 C83 C88 Pt4 -177.0(11) . . . . ?
C82 C83 C88 Pt4 0.6(15) . . . . ?
C97 N13 C89 C90 -168.7(12) . . . . ?
C93 N13 C89 C90 68.8(15) . . . . ?
C101 N13 C89 C90 -48.5(16) . . . . ?
N13 C89 C90 C91 -162.1(12) . . . . ?
C89 C90 C91 C92 76.4(15) . . . . ?
C97 N13 C93 C94 -54.6(14) . . . . ?
C101 N13 C93 C94 -175.6(11) . . . . ?
C89 N13 C93 C94 65.6(13) . . . . ?
N13 C93 C94 C95 -179.1(11) . . . . ?
C93 C94 C95 C96 179.5(13) . . . . ?
C93 N13 C97 C98 -51.8(15) . . . . ?
C101 N13 C97 C98 67.7(14) . . . . ?
C89 N13 C97 C98 -172.2(12) . . . . ?
N13 C97 C98 C99 -165.9(12) . . . . ?
C97 C98 C99 C100 -176.0(13) . . . . ?
C97 N13 C101 C102 53.9(14) . . . . ?
C93 N13 C101 C102 176.4(12) . . . . ?
C89 N13 C101 C102 -65.4(15) . . . . ?
N13 C101 C102 C103 167.7(12) . . . . ?
C101 C102 C103 C104 -75.0(16) . . . . ?
C109 N14 C105 C106 -63.9(14) . . . . ?
C113 N14 C105 C106 174.6(11) . . . . ?
C117 N14 C105 C106 53.7(14) . . . . ?
N14 C105 C106 C107 164.9(11) . . . . ?
C105 C106 C107 C108 171.9(12) . . . . ?
C105 N14 C109 C110 -55.0(14) . . . . ?
C113 N14 C109 C110 64.8(14) . . . . ?
C117 N14 C109 C110 -174.5(11) . . . . ?
N14 C109 C110 C111 -166.6(12) . . . . ?
C109 C110 C111 C112 74.7(15) . . . . ?
C105 N14 C113 C114 174.0(12) . . . . ?
C109 N14 C113 C114 51.4(15) . . . . ?
C117 N14 C113 C114 -66.2(15) . . . . ?
N14 C113 C114 C115 161.7(12) . . . . ?
C113 C114 C115 C116 -72.7(17) . . . . ?
C105 N14 C117 C118 55.3(13) . . . . ?
C109 N14 C117 C118 176.5(11) . . . . ?
C113 N14 C117 C118 -63.3(13) . . . . ?
N14 C117 C118 C119 -178.9(11) . . . . ?
C117 C118 C119 C120 178.0(12) . . . . ?
C125 N15 C121 C122 43(3) . . . . ?
C133 N15 C121 C122 -76(2) . . . . ?
C129 N15 C121 C122 164.1(19) . . . . ?
N15 C121 C122 C123 84(3) . . . . ?
C121 C122 C123 C124 165.7(18) . . . . ?
C121 N15 C125 C126 61.3(18) . . . . ?
C133 N15 C125 C126 -175.6(12) . . . . ?
C129 N15 C125 C126 -56.8(15) . . . . ?
N15 C125 C126 C127 -167.3(13) . . . . ?
C125 C126 C127 C128 69.0(17) . . . . ?
C121 N15 C129 C130 176.9(15) . . . . ?
C125 N15 C129 C130 -61.4(17) . . . . ?
C133 N15 C129 C130 54.9(17) . . . . ?
N15 C129 C130 C131 166.5(13) . . . . ?
C129 C130 C131 C132 178.8(14) . . . . ?
C121 N15 C133 C134 -56.7(16) . . . . ?
C125 N15 C133 C134 -179.4(12) . . . . ?
C129 N15 C133 C134 61.1(15) . . . . ?
N15 C133 C134 C135 174.2(12) . . . . ?
C133 C134 C135 C136 -179.7(12) . . . . ?
C145 N16 C137 C138 -171.7(13) . . . . ?
C149 N16 C137 C138 -51.1(17) . . . . ?
C141 N16 C137 C138 66.0(16) . . . . ?
N16 C137 C138 C139 -172.1(14) . . . . ?
C137 C138 C139 C140 -178.9(14) . . . . ?
C145 N16 C141 C142 -55.5(15) . . . . ?
C149 N16 C141 C142 -175.9(12) . . . . ?
C137 N16 C141 C142 64.7(15) . . . . ?
N16 C141 C142 C143 -177.7(12) . . . . ?
C141 C142 C143 C144 178.9(12) . . . . ?
C149 N16 C145 C146 64.9(16) . . . . ?
C141 N16 C145 C146 -53.9(16) . . . . ?
C137 N16 C145 C146 -174.0(12) . . . . ?
N16 C145 C146 C147 -166.3(13) . . . . ?
C145 C146 C147 C148 179.7(14) . . . . ?
C145 N16 C149 C150 53.5(17) . . . . ?
C141 N16 C149 C150 175.4(14) . . . . ?
C137 N16 C149 C150 -66.5(16) . . . . ?
N16 C149 C150 C151 165.5(14) . . . . ?
C149 C150 C151 C152 -78.2(18) . . . . ?
Cl5 C153 C154 Cl6 -177.1(9) . . . . ?
Cl7 C155 C156 Cl8 -63.8(17) . . . . ?
Cl9 C157 C158 Cl10 178.1(9) . . . . ?
Cl11 C159 C160 Cl12 64.4(13) . . . . ?
